data_7715691
loop_
_publ_author_name
'Quiroz, Manuel'
'Jana, Manish'
'Liu, Kaiyang'
'Bhuvanesh, Nattamai'
'Hall, Michael B.'
'Darensbourg, Marcetta Y.'

_publ_section_title
;
 Site specific redox properties in ligand differentiated di-nickel
 complexes inspired by the acetyl CoA synthase active site.
;
_journal_issue 17
_journal_name_full 'Dalton transactions (Cambridge, England : 2003)'
_journal_page_first 7414
_journal_page_last 7423
_journal_paper_doi 10.1039/d4dt00306c
_journal_volume 53
_journal_year 2024
_chemical_formula_moiety 'C20 H18 N2 Ni2 O2 S4, 2(C8 H20 N)'
_chemical_formula_sum 'C36 H58 N4 Ni2 O2 S4'
_chemical_formula_weight 824.52
_space_group_crystal_system triclinic
_space_group_IT_number 2
_space_group_name_Hall '-P 1'
_space_group_name_H-M_alt 'P -1'
_atom_sites_solution_hydrogens geom
_atom_sites_solution_primary dual
_audit_creation_date 2023-05-28
_audit_creation_method
;
Olex2 1.5
(compiled 2023.03.06 svn.rbb2c1857 for OlexSys, GUI svn.r6748)
;
_audit_update_record
;
2024-01-31 deposited with the CCDC.	2024-04-01 downloaded from the CCDC.
;
_cell_angle_alpha 83.934(2)
_cell_angle_beta 70.9880(10)
_cell_angle_gamma 68.434(2)
_cell_formula_units_Z 4
_cell_length_a 13.2528(5)
_cell_length_b 16.1861(7)
_cell_length_c 20.3139(8)
_cell_measurement_reflns_used 9998
_cell_measurement_temperature 110.0
_cell_measurement_theta_max 27.544
_cell_measurement_theta_min 2.325
_cell_volume 3831.0(3)
_computing_cell_refinement 'SAINT V8.38A (Bruker, 2018)'
_computing_data_reduction 'SAINT V8.38A (Bruker, 2018)'
_computing_molecular_graphics 'Olex2 1.5 (Dolomanov et al., 2009)'
_computing_publication_material 'Olex2 1.5 (Dolomanov et al., 2009)'
_computing_structure_refinement 'SHELXL n/a (Sheldrick, 2015)'
_computing_structure_solution 'SHELXT 2018/2 (Sheldrick, 2018)'
_diffrn_ambient_temperature 110.00
_diffrn_measured_fraction_theta_full 0.999
_diffrn_measured_fraction_theta_max 0.996
_diffrn_measurement_device_type 'Bruker QUEST PHOTON-III'
_diffrn_measurement_method '\f and \w scans'
_diffrn_radiation_type MoK\a
_diffrn_radiation_wavelength 0.71073
_diffrn_reflns_av_R_equivalents 0.0463
_diffrn_reflns_av_unetI/netI 0.0284
_diffrn_reflns_Laue_measured_fraction_full 0.999
_diffrn_reflns_Laue_measured_fraction_max 0.996
_diffrn_reflns_limit_h_max 17
_diffrn_reflns_limit_h_min -17
_diffrn_reflns_limit_k_max 21
_diffrn_reflns_limit_k_min -21
_diffrn_reflns_limit_l_max 26
_diffrn_reflns_limit_l_min -26
_diffrn_reflns_number 149361
_diffrn_reflns_point_group_measured_fraction_full 0.999
_diffrn_reflns_point_group_measured_fraction_max 0.996
_diffrn_reflns_theta_full 25.242
_diffrn_reflns_theta_max 27.568
_diffrn_reflns_theta_min 1.785
_diffrn_source_current 1.0
_diffrn_source_power 0.05
_diffrn_source_voltage 50.0
_diffrn_standards_number 0
_exptl_absorpt_coefficient_mu 1.239
_exptl_absorpt_correction_T_max 0.3334
_exptl_absorpt_correction_T_min 0.2058
_exptl_absorpt_correction_type multi-scan
_exptl_absorpt_process_details
;
SADABS-2016/2 (Bruker,2016/2) was used for absorption correction.
wR2(int) was 0.1331 before and 0.0784 after correction.
The Ratio of minimum to maximum transmission is 0.6173.
The \l/2 correction factor is Not present.
;
_exptl_crystal_colour red
_exptl_crystal_colour_primary red
_exptl_crystal_density_diffrn 1.430
_exptl_crystal_description block
_exptl_crystal_F_000 1752
_exptl_crystal_size_max 0.519
_exptl_crystal_size_mid 0.482
_exptl_crystal_size_min 0.322
_refine_diff_density_max 0.629
_refine_diff_density_min -0.812
_refine_diff_density_rms 0.065
_refine_ls_extinction_method none
_refine_ls_goodness_of_fit_ref 1.059
_refine_ls_hydrogen_treatment constr
_refine_ls_matrix_type full
_refine_ls_number_parameters 961
_refine_ls_number_reflns 17644
_refine_ls_number_restraints 595
_refine_ls_restrained_S_all 1.398
_refine_ls_R_factor_all 0.0399
_refine_ls_R_factor_gt 0.0290
_refine_ls_shift/su_max 0.003
_refine_ls_shift/su_mean 0.000
_refine_ls_structure_factor_coef Fsqd
_refine_ls_weighting_details 'w=1/[\s^2^(Fo^2^)+(0.0298P)^2^+2.4539P] where P=(Fo^2^+2Fc^2^)/3'
_refine_ls_weighting_scheme calc
_refine_ls_wR_factor_gt 0.0682
_refine_ls_wR_factor_ref 0.0718
_reflns_Friedel_coverage 0.000
_reflns_number_gt 14665
_reflns_number_total 17644
_reflns_threshold_expression 'I > 2\s(I)'
_cod_data_source_file d4dt00306c2.cif
_cod_data_source_block nemanis2
_cod_depositor_comments 'Adding full bibliography for 7715688--7715691.cif.'
_cod_database_code 7715691
_shelx_shelxl_version_number 2018/3
_shelx_space_group_comment
;
The symmetry employed for this shelxl refinement is uniquely defined
by the following loop, which should always be used as a source of
symmetry information in preference to the above space-group names.
They are only intended as comments.
;
_shelx_estimated_absorpt_t_max 0.691
_shelx_estimated_absorpt_t_min 0.566
_olex2_refinement_description
;
1. Fixed Uiso
 At 1.2 times of:
  All C(H) groups, All C(H,H) groups
 At 1.5 times of:
  All C(H,H,H) groups
2. Restrained distances
 N8-C71A \\sim N8-C71 \\sim N8-C69A \\sim N8-C69 \\sim N8-C67A \\sim N8-C67
\\sim N8-C65A \\sim N8-C65 ~
 N7-C57A \\sim N7-C57 \\sim N7-C63A \\sim N7-C63 \\sim N6-C53 \\sim N6-C53A
 with sigma of 0.01
 C72-C71 \\sim C72A-C71A \\sim C70A-C69A \\sim C70-C69 \\sim C68-C67 \\sim
C68A-C67A \\sim C66A-C65A ~
 C66-C65 \\sim C64A-C63A \\sim C64-C63 \\sim C58-C57 \\sim C54-C53 \\sim
C54A-C53A
 with sigma of 0.01
3. Uiso/Uaniso restraints and constraints
N8 \\sim C65A \\sim C66A \\sim C67 \\sim C68 \\sim C69 \\sim C70 \\sim C71
\\sim C72 \\sim C65 \\sim C66 \\sim C67A \\sim C68A \\sim C69A \\sim C70A \\sim
C71A \\sim C72A: within 2A with sigma of 0.01 and sigma for terminal atoms of
0.02 within 2A
C57 \\sim C58 \\sim C57A \\sim C58A: within 2A with sigma of 0.01 and sigma for
terminal atoms of 0.02 within 2A
C63 \\sim C64 \\sim C63A \\sim C64A: within 2A with sigma of 0.02 and sigma for
terminal atoms of 0.04 within 2A
C53 \\sim C54 \\sim C53A \\sim C54A: within 2A with sigma of 0.01 and sigma for
terminal atoms of 0.02 within 2A
Uanis(C66A) = Uanis(C66)
Uanis(C71) = Uanis(C71A)
Uanis(C67A) = Uanis(C67)
Uanis(C65) = Uanis(C65A)
Uanis(N8) = Uanis(C65) = Uanis(C65A)
Uanis(C63) = Uanis(C63A)
Uanis(C64) = Uanis(C64A)
Uanis(C57A) = Uanis(C57)
Uanis(C53A) = Uanis(C53)
4. Rigid body (RIGU) restrains
 N8, C65A, C66A, C67, C68, C69, C70, C71, C72, C65, C66, C67A, C68A, C69A,
 C70A, C71A, C72A
 with sigma for 1-2 distances of 0.01 and sigma for 1-3 distances of 0.01
 C57, C58, C57A, C58A
 with sigma for 1-2 distances of 0.01 and sigma for 1-3 distances of 0.01
 C63, C64, C63A, C64A
 with sigma for 1-2 distances of 0.01 and sigma for 1-3 distances of 0.01
 C53, C54, C53A, C54A
 with sigma for 1-2 distances of 0.01 and sigma for 1-3 distances of 0.01
5. Others
 Sof(C53A)=Sof(H53C)=Sof(H53D)=Sof(C54A)=Sof(H54D)=Sof(H54E)=Sof(H54F)=1-FVAR(1)
 Sof(C53)=Sof(H53A)=Sof(H53B)=Sof(C54)=Sof(H54A)=Sof(H54B)=Sof(H54C)=FVAR(1)
 Fixed Sof: C57(0.5) H57A(0.5) H57B(0.5) C58(0.5) H58A(0.5) H58B(0.5)
 H58C(0.5) C57A(0.5) H57C(0.5) H57D(0.5) C58A(0.5) H58D(0.5) H58E(0.5)
 H58F(0.5) C63(0.5) H63A(0.5) H63B(0.5) C64(0.5) H64A(0.5) H64B(0.5) H64C(0.5)
 C63A(0.5) H63C(0.5) H63D(0.5) C64A(0.5) H64D(0.5) H64E(0.5) H64F(0.5)
 C65A(0.5) H65A(0.5) H65B(0.5) C66A(0.5) H66A(0.5) H66B(0.5) H66C(0.5) C67(0.5)
 H67A(0.5) H67B(0.5) C68(0.5) H68A(0.5) H68B(0.5) H68C(0.5) C69(0.5) H69A(0.5)
 H69B(0.5) C70(0.5) H70A(0.5) H70B(0.5) H70C(0.5) C71(0.5) H71A(0.5) H71B(0.5)
 C72(0.5) H72A(0.5) H72B(0.5) H72C(0.5) C65(0.5) H65C(0.5) H65D(0.5) C66(0.5)
 H66D(0.5) H66E(0.5) H66F(0.5) C67A(0.5) H67C(0.5) H67D(0.5) C68A(0.5)
 H68D(0.5) H68E(0.5) H68F(0.5) C69A(0.5) H69C(0.5) H69D(0.5) C70A(0.5)
 H70D(0.5) H70E(0.5) H70F(0.5) C71A(0.5) H71C(0.5) H71D(0.5) C72A(0.5)
 H72D(0.5) H72E(0.5) H72F(0.5)
6.a Secondary CH2 refined with riding coordinates:
 C1(H1A,H1B), C3(H3A,H3B), C4(H4A,H4B), C6(H6A,H6B), C21(H21A,H21B), C23(H23A,
 H23B), C24(H24A,H24B), C26(H26A,H26B), C41(H41A,H41B), C43(H43A,H43B),
 C45(H45A,H45B), C47(H47A,H47B), C49(H49A,H49B), C51(H51A,H51B), C53(H53A,H53B),
  C53A(H53C,H53D), C55(H55A,H55B), C57(H57A,H57B), C57A(H57C,H57D), C59(H59A,
 H59B), C61(H61A,H61B), C63(H63A,H63B), C63A(H63C,H63D), C65A(H65A,H65B),
 C67(H67A,H67B), C69(H69A,H69B), C71(H71A,H71B), C65(H65C,H65D), C67A(H67C,
 H67D), C69A(H69C,H69D), C71A(H71C,H71D)
6.b Aromatic/amide H refined with riding coordinates:
 C10(H10), C11(H11), C12(H12), C13(H13), C14(H14), C16(H16), C17(H17),
 C18(H18), C19(H19), C20(H20), C30(H30), C31(H31), C32(H32), C33(H33), C34(H34),
  C36(H36), C37(H37), C38(H38), C39(H39), C40(H40)
6.c Idealised Me refined as rotating group:
 C42(H42A,H42B,H42C), C44(H44A,H44B,H44C), C46(H46A,H46B,H46C), C48(H48A,H48B,
 H48C), C50(H50A,H50B,H50C), C52(H52A,H52B,H52C), C54(H54A,H54B,H54C),
 C54A(H54D,H54E,H54F), C56(H56A,H56B,H56C), C58(H58A,H58B,H58C), C58A(H58D,H58E,
 H58F), C60(H60A,H60B,H60C), C62(H62A,H62B,H62C), C64(H64A,H64B,H64C),
 C64A(H64D,H64E,H64F), C66A(H66A,H66B,H66C), C68(H68A,H68B,H68C), C70(H70A,H70B,
 H70C), C72(H72A,H72B,H72C), C66(H66D,H66E,H66F), C68A(H68D,H68E,H68F),
 C70A(H70D,H70E,H70F), C72A(H72D,H72E,H72F)
;
_olex2_submission_special_instructions 'No special instructions were received'

loop_
_space_group_symop_operation_xyz
'x, y, z'
'-x, -y, -z'

loop_
_atom_site_label
_atom_site_type_symbol
_atom_site_fract_x
_atom_site_fract_y
_atom_site_fract_z
_atom_site_U_iso_or_equiv
_atom_site_adp_type
_atom_site_occupancy
_atom_site_site_symmetry_order
_atom_site_calc_flag
_atom_site_refinement_flags_posn
_atom_site_refinement_flags_adp
_atom_site_refinement_flags_occupancy
_atom_site_disorder_assembly
_atom_site_disorder_group
Ni4 Ni 0.73995(2) 0.79917(2) 0.05352(2) 0.01193(5) Uani 1 1 d . . . . .
Ni3 Ni 0.82615(2) 0.81898(2) 0.15258(2) 0.01298(5) Uani 1 1 d . . . . .
S5 S 0.76840(4) 0.91904(3) 0.08166(2) 0.01435(9) Uani 1 1 d . . . . .
S6 S 0.68178(3) 0.77908(3) 0.17026(2) 0.01400(8) Uani 1 1 d . . . . .
S8 S 0.70737(4) 0.68656(3) 0.03044(2) 0.01436(9) Uani 1 1 d . . . . .
S7 S 0.78923(4) 0.83016(3) -0.05400(2) 0.01534(9) Uani 1 1 d . . . . .
O3 O 1.09446(11) 0.88668(9) 0.04648(7) 0.0236(3) Uani 1 1 d . . . . .
O4 O 0.90852(12) 0.57947(9) 0.23596(8) 0.0286(3) Uani 1 1 d . . . . .
N3 N 0.96197(13) 0.83774(10) 0.12763(8) 0.0180(3) Uani 1 1 d . . . . .
N4 N 0.89262(12) 0.72171(10) 0.20005(8) 0.0168(3) Uani 1 1 d . . . . .
C28 C 0.91107(15) 0.92034(12) 0.03099(9) 0.0168(4) Uani 1 1 d . . . . .
H1A H 0.938098 0.886563 -0.013109 0.020 Uiso 1 1 calc R U . . .
H1B H 0.905595 0.982429 0.019086 0.020 Uiso 1 1 calc R U . . .
C27 C 0.99810(15) 0.88022(12) 0.07043(9) 0.0172(4) Uani 1 1 d . . . . .
C26 C 1.03619(16) 0.79105(14) 0.16976(10) 0.0233(4) Uani 1 1 d . . . . .
H3A H 1.022910 0.830090 0.208419 0.028 Uiso 1 1 calc R U . . .
H3B H 1.117209 0.774213 0.140830 0.028 Uiso 1 1 calc R U . . .
C25 C 1.00913(16) 0.70781(14) 0.19882(11) 0.0251(4) Uani 1 1 d . . . . .
H4A H 1.064132 0.655477 0.169135 0.030 Uiso 1 1 calc R U . . .
H4B H 1.015240 0.696859 0.246494 0.030 Uiso 1 1 calc R U . . .
C24 C 0.85856(15) 0.65245(12) 0.21329(9) 0.0187(4) Uani 1 1 d . . . . .
C23 C 0.75091(15) 0.66503(12) 0.19530(9) 0.0181(4) Uani 1 1 d . . . . .
H6A H 0.696180 0.649057 0.236063 0.022 Uiso 1 1 calc R U . . .
H6B H 0.770740 0.623979 0.156469 0.022 Uiso 1 1 calc R U . . .
C22 C 0.73190(14) 0.68886(11) -0.06032(9) 0.0144(3) Uani 1 1 d . . . . .
C21 C 0.76515(15) 0.75402(11) -0.09745(9) 0.0149(3) Uani 1 1 d . . . . .
C35 C 0.71302(14) 0.61769(11) -0.09005(9) 0.0140(3) Uani 1 1 d . . . . .
C40 C 0.61703(15) 0.59410(12) -0.05747(9) 0.0175(4) Uani 1 1 d . . . . .
H10 H 0.564102 0.622641 -0.014962 0.021 Uiso 1 1 calc R U . . .
C39 C 0.59836(16) 0.52926(12) -0.08671(10) 0.0208(4) Uani 1 1 d . . . . .
H11 H 0.532566 0.514185 -0.064115 0.025 Uiso 1 1 calc R U . . .
C38 C 0.67495(16) 0.48631(12) -0.14860(10) 0.0207(4) Uani 1 1 d . . . . .
H12 H 0.661146 0.442924 -0.168942 0.025 Uiso 1 1 calc R U . . .
C37 C 0.77182(16) 0.50764(12) -0.18028(9) 0.0189(4) Uani 1 1 d . . . . .
H13 H 0.825345 0.477997 -0.222254 0.023 Uiso 1 1 calc R U . . .
C36 C 0.79115(15) 0.57191(11) -0.15116(9) 0.0160(3) Uani 1 1 d . . . . .
H14 H 0.858574 0.585060 -0.173090 0.019 Uiso 1 1 calc R U . . .
C29 C 0.77405(16) 0.77491(12) -0.17175(9) 0.0172(4) Uani 1 1 d . . . . .
C34 C 0.69049(16) 0.77383(12) -0.19943(10) 0.0199(4) Uani 1 1 d . . . . .
H16 H 0.629212 0.756195 -0.171176 0.024 Uiso 1 1 calc R U . . .
C33 C 0.69661(18) 0.79835(13) -0.26790(10) 0.0252(4) Uani 1 1 d . . . . .
H17 H 0.639737 0.796745 -0.286067 0.030 Uiso 1 1 calc R U . . .
C32 C 0.7842(2) 0.82503(14) -0.30989(10) 0.0294(5) Uani 1 1 d . . . . .
H18 H 0.787621 0.841771 -0.356602 0.035 Uiso 1 1 calc R U . . .
C31 C 0.86725(19) 0.82716(14) -0.28323(10) 0.0288(5) Uani 1 1 d . . . . .
H19 H 0.927664 0.845738 -0.311538 0.035 Uiso 1 1 calc R U . . .
C30 C 0.86167(17) 0.80201(13) -0.21496(10) 0.0228(4) Uani 1 1 d . . . . .
H20 H 0.919176 0.803328 -0.197266 0.027 Uiso 1 1 calc R U . . .
Ni1 Ni 0.20667(2) 0.79588(2) 0.38538(2) 0.01516(5) Uani 1 1 d . . . . .
Ni2 Ni 0.28407(2) 0.81862(2) 0.48661(2) 0.01556(5) Uani 1 1 d . . . . .
S1 S 0.11780(4) 0.89677(3) 0.46499(2) 0.01872(9) Uani 1 1 d . . . . .
S2 S 0.36081(4) 0.82145(3) 0.36864(2) 0.01843(9) Uani 1 1 d . . . . .
S4 S 0.44503(4) 0.74892(3) 0.50315(2) 0.02082(10) Uani 1 1 d . . . . .
S3 S 0.20017(4) 0.83106(3) 0.59624(2) 0.01902(9) Uani 1 1 d . . . . .
O1 O -0.07142(12) 0.74486(10) 0.49663(7) 0.0303(3) Uani 1 1 d . . . . .
O2 O 0.45511(12) 0.59567(10) 0.26494(8) 0.0318(3) Uani 1 1 d . . . . .
N1 N 0.08556(13) 0.75628(10) 0.41077(8) 0.0189(3) Uani 1 1 d . . . . .
N2 N 0.28399(13) 0.70000(10) 0.32498(8) 0.0197(3) Uani 1 1 d . . . . .
C8 C 0.00578(16) 0.85226(13) 0.51155(10) 0.0224(4) Uani 1 1 d . . . . .
H21A H 0.017217 0.828307 0.556521 0.027 Uiso 1 1 calc R U . . .
H21B H -0.069144 0.901293 0.521848 0.027 Uiso 1 1 calc R U . . .
C7 C 0.00344(15) 0.77917(13) 0.47109(10) 0.0202(4) Uani 1 1 d . . . . .
C6 C 0.10408(17) 0.67707(14) 0.37309(11) 0.0261(4) Uani 1 1 d . . . . .
H23A H 0.037166 0.685939 0.357793 0.031 Uiso 1 1 calc R U . . .
H23B H 0.113952 0.625075 0.403981 0.031 Uiso 1 1 calc R U . . .
C5 C 0.21010(17) 0.66062(14) 0.31030(11) 0.0273(4) Uani 1 1 d . . . . .
H24A H 0.250708 0.595991 0.301229 0.033 Uiso 1 1 calc R U . . .
H24B H 0.188677 0.687962 0.268572 0.033 Uiso 1 1 calc R U . . .
C4 C 0.39662(16) 0.66383(13) 0.30232(9) 0.0213(4) Uani 1 1 d . . . . .
C3 C 0.45669(16) 0.71324(13) 0.32709(10) 0.0228(4) Uani 1 1 d . . . . .
H26A H 0.517759 0.722375 0.286685 0.027 Uiso 1 1 calc R U . . .
H26B H 0.493290 0.675676 0.360633 0.027 Uiso 1 1 calc R U . . .
C2 C 0.41819(16) 0.75030(12) 0.59386(9) 0.0191(4) Uani 1 1 d . . . . .
C1 C 0.30989(16) 0.78985(12) 0.63580(9) 0.0189(4) Uani 1 1 d . . . . .
C15 C 0.52100(16) 0.70308(12) 0.61587(9) 0.0197(4) Uani 1 1 d . . . . .
C20 C 0.62329(17) 0.71772(13) 0.58335(10) 0.0218(4) Uani 1 1 d . . . . .
H30 H 0.626221 0.760579 0.547701 0.026 Uiso 1 1 calc R U . . .
C19 C 0.72081(17) 0.67090(14) 0.60205(10) 0.0249(4) Uani 1 1 d . . . . .
H31 H 0.789584 0.681890 0.579446 0.030 Uiso 1 1 calc R U . . .
C18 C 0.71734(18) 0.60810(14) 0.65382(11) 0.0297(5) Uani 1 1 d . . . . .
H32 H 0.783879 0.575666 0.666696 0.036 Uiso 1 1 calc R U . . .
C17 C 0.61683(19) 0.59270(14) 0.68673(12) 0.0311(5) Uani 1 1 d . . . . .
H33 H 0.614286 0.550034 0.722554 0.037 Uiso 1 1 calc R U . . .
C16 C 0.51989(18) 0.63914(13) 0.66772(10) 0.0251(4) Uani 1 1 d . . . . .
H34 H 0.451636 0.627375 0.690268 0.030 Uiso 1 1 calc R U . . .
C9 C 0.27258(18) 0.81273(12) 0.71096(10) 0.0224(4) Uani 1 1 d . . . . .
C14 C 0.3455(2) 0.82607(15) 0.74244(11) 0.0333(5) Uani 1 1 d . . . . .
H36 H 0.423739 0.813102 0.716775 0.040 Uiso 1 1 calc R U . . .
C13 C 0.3046(3) 0.85808(16) 0.81085(12) 0.0419(6) Uani 1 1 d . . . . .
H37 H 0.355626 0.865943 0.831297 0.050 Uiso 1 1 calc R U . . .
C12 C 0.1906(2) 0.87854(15) 0.84932(11) 0.0411(6) Uani 1 1 d . . . . .
H38 H 0.162726 0.901818 0.895423 0.049 Uiso 1 1 calc R U . . .
C11 C 0.1185(2) 0.86466(15) 0.81978(11) 0.0377(6) Uani 1 1 d . . . . .
H39 H 0.040538 0.877376 0.846026 0.045 Uiso 1 1 calc R U . . .
C10 C 0.1584(2) 0.83211(14) 0.75167(10) 0.0295(5) Uani 1 1 d . . . . .
H40 H 0.106927 0.822849 0.732411 0.035 Uiso 1 1 calc R U . . .
N5 N 0.17887(13) 0.61569(10) 0.93504(8) 0.0179(3) Uani 1 1 d . . . . .
C41 C 0.29194(16) 0.55141(13) 0.89136(10) 0.0228(4) Uani 1 1 d . . . . .
H41A H 0.342091 0.526856 0.921065 0.027 Uiso 1 1 calc R U . . .
H41B H 0.278042 0.501334 0.876490 0.027 Uiso 1 1 calc R U . . .
C42 C 0.3546(2) 0.59021(16) 0.82744(11) 0.0362(5) Uani 1 1 d . . . . .
H42A H 0.303633 0.619683 0.799551 0.054 Uiso 1 1 calc R U . . .
H42B H 0.421316 0.542561 0.799655 0.054 Uiso 1 1 calc R U . . .
H42C H 0.379600 0.633560 0.841607 0.054 Uiso 1 1 calc R U . . .
C43 C 0.09449(18) 0.65250(13) 0.89417(12) 0.0286(5) Uani 1 1 d . . . . .
H43A H 0.022390 0.693714 0.924999 0.034 Uiso 1 1 calc R U . . .
H43B H 0.125220 0.687623 0.855233 0.034 Uiso 1 1 calc R U . . .
C44 C 0.0675(2) 0.58455(17) 0.86480(16) 0.0503(7) Uani 1 1 d . . . . .
H44A H 0.038155 0.548453 0.902614 0.075 Uiso 1 1 calc R U . . .
H44B H 0.136997 0.546138 0.831154 0.075 Uiso 1 1 calc R U . . .
H44C H 0.009821 0.614759 0.841478 0.075 Uiso 1 1 calc R U . . .
C45 C 0.19278(17) 0.69600(12) 0.95729(10) 0.0233(4) Uani 1 1 d . . . . .
H45A H 0.216394 0.729668 0.915142 0.028 Uiso 1 1 calc R U . . .
H45B H 0.117339 0.734834 0.986720 0.028 Uiso 1 1 calc R U . . .
C46 C 0.2773(2) 0.67742(16) 0.99683(13) 0.0365(5) Uani 1 1 d . . . . .
H46A H 0.257377 0.641631 1.037626 0.055 Uiso 1 1 calc R U . . .
H46B H 0.275153 0.733693 1.012013 0.055 Uiso 1 1 calc R U . . .
H46C H 0.354193 0.644869 0.966528 0.055 Uiso 1 1 calc R U . . .
C47 C 0.13581(17) 0.56367(13) 0.99766(11) 0.0273(4) Uani 1 1 d . . . . .
H47A H 0.137308 0.507846 0.980895 0.033 Uiso 1 1 calc R U . . .
H47B H 0.188933 0.547371 1.025615 0.033 Uiso 1 1 calc R U . . .
C48 C 0.01661(19) 0.61264(16) 1.04435(13) 0.0402(6) Uani 1 1 d . . . . .
H48A H -0.038768 0.617998 1.020381 0.060 Uiso 1 1 calc R U . . .
H48B H 0.010710 0.672028 1.055478 0.060 Uiso 1 1 calc R U . . .
H48C H 0.000634 0.579638 1.087454 0.060 Uiso 1 1 calc R U . . .
N6 N 0.34807(13) 0.90516(11) 0.11569(9) 0.0265(4) Uani 1 1 d D . . . .
C49 C 0.41052(17) 0.81484(13) 0.14012(10) 0.0246(4) Uani 1 1 d . . . . .
H49A H 0.491641 0.795154 0.111071 0.030 Uiso 1 1 calc R U . . .
H49B H 0.407856 0.820989 0.188689 0.030 Uiso 1 1 calc R U . . .
C50 C 0.3638(2) 0.74379(17) 0.13734(13) 0.0423(6) Uani 1 1 d . . . . .
H50A H 0.371630 0.733587 0.088931 0.063 Uiso 1 1 calc R U . . .
H50B H 0.283019 0.762942 0.165116 0.063 Uiso 1 1 calc R U . . .
H50C H 0.406418 0.688612 0.156162 0.063 Uiso 1 1 calc R U . . .
C51 C 0.33752(18) 0.89994(14) 0.04364(12) 0.0325(5) Uani 1 1 d . . . . .
H51A H 0.286526 0.866542 0.047520 0.039 Uiso 1 1 calc R U . . .
H51B H 0.300122 0.961004 0.029328 0.039 Uiso 1 1 calc R U . . .
C52 C 0.4473(2) 0.85721(16) -0.01295(11) 0.0354(5) Uani 1 1 d . . . . .
H52A H 0.431046 0.855723 -0.056458 0.053 Uiso 1 1 calc R U . . .
H52B H 0.485353 0.796453 0.000187 0.053 Uiso 1 1 calc R U . . .
H52C H 0.497128 0.891581 -0.019513 0.053 Uiso 1 1 calc R U . . .
C53 C 0.22592(19) 0.95480(17) 0.15846(13) 0.0232(5) Uani 0.791(3) 1 d D U P A 1
H53A H 0.208377 1.019152 0.149747 0.028 Uiso 0.791(3) 1 calc R U P A 1
H53B H 0.174467 0.936357 0.142215 0.028 Uiso 0.791(3) 1 calc R U P A 1
C54 C 0.2006(2) 0.94027(19) 0.23553(13) 0.0308(7) Uani 0.791(3) 1 d D U P A 1
H54A H 0.212499 0.877348 0.245167 0.046 Uiso 0.791(3) 1 calc R U P A 1
H54B H 0.121191 0.976367 0.259479 0.046 Uiso 0.791(3) 1 calc R U P A 1
H54C H 0.251661 0.957611 0.252216 0.046 Uiso 0.791(3) 1 calc R U P A 1
C53A C 0.2369(5) 0.9113(6) 0.1809(4) 0.0232(5) Uani 0.209(3) 1 d D U P A 2
H53C H 0.219813 0.856564 0.181627 0.028 Uiso 0.209(3) 1 calc R U P A 2
H53D H 0.254743 0.913305 0.224303 0.028 Uiso 0.209(3) 1 calc R U P A 2
C54A C 0.1340(7) 0.9888(6) 0.1808(6) 0.027(2) Uani 0.209(3) 1 d D U P A 2
H54D H 0.100451 0.977990 0.147624 0.041 Uiso 0.209(3) 1 calc R U P A 2
H54E H 0.154729 1.041729 0.167281 0.041 Uiso 0.209(3) 1 calc R U P A 2
H54F H 0.078307 0.998058 0.227587 0.041 Uiso 0.209(3) 1 calc R U P A 2
C55 C 0.4188(2) 0.96361(14) 0.10872(13) 0.0340(5) Uani 1 1 d . . . . .
H55A H 0.496505 0.932955 0.077074 0.041 Uiso 1 1 calc R U . . .
H55B H 0.384633 1.019562 0.086224 0.041 Uiso 1 1 calc R U . . .
C56 C 0.4296(2) 0.98705(15) 0.17576(14) 0.0407(6) Uani 1 1 d . . . . .
H56A H 0.483073 1.018954 0.164985 0.061 Uiso 1 1 calc R U . . .
H56B H 0.458060 0.932508 0.200554 0.061 Uiso 1 1 calc R U . . .
H56C H 0.354702 1.024867 0.205098 0.061 Uiso 1 1 calc R U . . .
N7 N 0.29440(13) 1.08006(10) 0.62275(8) 0.0199(3) Uani 1 1 d D . . . .
C57 C 0.3409(11) 1.1545(6) 0.5939(7) 0.0221(15) Uani 0.5 1 d D U P B 1
H57A H 0.425148 1.126774 0.577671 0.026 Uiso 0.5 1 calc R U P B 1
H57B H 0.317010 1.176866 0.552076 0.026 Uiso 0.5 1 calc R U P B 1
C58 C 0.3125(5) 1.2321(4) 0.6365(3) 0.0252(12) Uani 0.5 1 d D U P B 1
H58A H 0.352069 1.271189 0.609401 0.038 Uiso 0.5 1 calc R U P B 1
H58B H 0.336502 1.212743 0.678083 0.038 Uiso 0.5 1 calc R U P B 1
H58C H 0.229896 1.264353 0.650396 0.038 Uiso 0.5 1 calc R U P B 1
C57A C 0.3617(11) 1.1411(6) 0.5910(7) 0.0221(15) Uani 0.5 1 d D U P B 2
H57C H 0.333924 1.175910 0.553245 0.026 Uiso 0.5 1 calc R U P B 2
H57D H 0.443534 1.105179 0.570719 0.026 Uiso 0.5 1 calc R U P B 2
C58A C 0.3461(5) 1.2060(4) 0.6494(3) 0.0232(12) Uani 0.5 1 d . U P B 2
H58D H 0.378003 1.251745 0.627853 0.035 Uiso 0.5 1 calc R U P B 2
H58E H 0.385941 1.172192 0.682139 0.035 Uiso 0.5 1 calc R U P B 2
H58F H 0.264679 1.234211 0.674369 0.035 Uiso 0.5 1 calc R U P B 2
C59 C 0.16601(16) 1.12701(13) 0.64067(11) 0.0232(4) Uani 1 1 d . . . . .
H59A H 0.140577 1.170322 0.678933 0.028 Uiso 1 1 calc R U . . .
H59B H 0.149330 1.160984 0.599629 0.028 Uiso 1 1 calc R U . . .
C60 C 0.09649(17) 1.06738(14) 0.66225(12) 0.0316(5) Uani 1 1 d . . . . .
H60A H 0.119733 1.024663 0.624578 0.047 Uiso 1 1 calc R U . . .
H60B H 0.015348 1.103410 0.671989 0.047 Uiso 1 1 calc R U . . .
H60C H 0.109208 1.035320 0.704223 0.047 Uiso 1 1 calc R U . . .
C61 C 0.33738(16) 1.00625(13) 0.56945(10) 0.0217(4) Uani 1 1 d . . . . .
H61A H 0.303073 0.960863 0.590294 0.026 Uiso 1 1 calc R U . . .
H61B H 0.421060 0.977628 0.559224 0.026 Uiso 1 1 calc R U . . .
C62 C 0.31184(19) 1.03516(15) 0.50140(11) 0.0306(5) Uani 1 1 d . . . . .
H62A H 0.337460 0.982844 0.471668 0.046 Uiso 1 1 calc R U . . .
H62B H 0.352055 1.075345 0.477686 0.046 Uiso 1 1 calc R U . . .
H62C H 0.229493 1.066004 0.510841 0.046 Uiso 1 1 calc R U . . .
C63 C 0.3172(14) 1.0499(9) 0.6917(5) 0.0224(17) Uani 0.5 1 d D U P B 1
H63A H 0.278233 1.100611 0.725188 0.027 Uiso 0.5 1 calc R U P B 1
H63B H 0.285088 1.002912 0.711087 0.027 Uiso 0.5 1 calc R U P B 1
C64 C 0.4423(13) 1.0149(6) 0.6833(10) 0.0326(17) Uani 0.5 1 d D U P B 1
H64A H 0.480644 0.963280 0.651528 0.049 Uiso 0.5 1 calc R U P B 1
H64B H 0.453678 0.997152 0.728742 0.049 Uiso 0.5 1 calc R U P B 1
H64C H 0.474294 1.061255 0.664125 0.049 Uiso 0.5 1 calc R U P B 1
C63A C 0.3265(14) 1.0316(9) 0.6857(5) 0.0224(17) Uani 0.5 1 d D U P B 2
H63C H 0.290406 1.074990 0.724948 0.027 Uiso 0.5 1 calc R U P B 2
H63D H 0.290804 0.985711 0.698565 0.027 Uiso 0.5 1 calc R U P B 2
C64A C 0.4501(13) 0.9871(6) 0.6809(10) 0.0326(17) Uani 0.5 1 d D U P B 2
H64D H 0.484311 0.934888 0.649938 0.049 Uiso 0.5 1 calc R U P B 2
H64E H 0.456401 0.968523 0.727367 0.049 Uiso 0.5 1 calc R U P B 2
H64F H 0.490208 1.028797 0.662335 0.049 Uiso 0.5 1 calc R U P B 2
N8 N 0.19388(15) 0.53751(11) 0.58141(8) 0.0269(3) Uani 1 1 d D U . . .
C65A C 0.2988(4) 0.4809(3) 0.6096(2) 0.0269(3) Uani 0.5 1 d D U P C 2
H65A H 0.274210 0.439047 0.644681 0.032 Uiso 0.5 1 calc R U P C 2
H65B H 0.361590 0.444769 0.570310 0.032 Uiso 0.5 1 calc R U P C 2
C66A C 0.3466(5) 0.5322(3) 0.6421(3) 0.0320(9) Uani 0.5 1 d D U P C 2
H66A H 0.404981 0.490406 0.661119 0.048 Uiso 0.5 1 calc R U P C 2
H66B H 0.284929 0.570938 0.679603 0.048 Uiso 0.5 1 calc R U P C 2
H66C H 0.380674 0.568301 0.606545 0.048 Uiso 0.5 1 calc R U P C 2
C67 C 0.2419(5) 0.5812(3) 0.5138(2) 0.0263(10) Uani 0.5 1 d D U P C 1
H67A H 0.185070 0.601837 0.488298 0.032 Uiso 0.5 1 calc R U P C 1
H67B H 0.254016 0.633976 0.525481 0.032 Uiso 0.5 1 calc R U P C 1
C68 C 0.3518(4) 0.5203(3) 0.4674(3) 0.0324(11) Uani 0.5 1 d D U P C 1
H68A H 0.407768 0.497740 0.492808 0.049 Uiso 0.5 1 calc R U P C 1
H68B H 0.380755 0.552705 0.426495 0.049 Uiso 0.5 1 calc R U P C 1
H68C H 0.339166 0.470324 0.452317 0.049 Uiso 0.5 1 calc R U P C 1
C69 C 0.0803(3) 0.6193(2) 0.61506(19) 0.0189(7) Uani 0.5 1 d D U P C 1
H69A H 0.089566 0.641055 0.655682 0.023 Uiso 0.5 1 calc R U P C 1
H69B H 0.075633 0.667491 0.580583 0.023 Uiso 0.5 1 calc R U P C 1
C70 C -0.0155(4) 0.6085(4) 0.6352(3) 0.0482(13) Uani 0.5 1 d D U P C 1
H70A H -0.056144 0.630030 0.683393 0.072 Uiso 0.5 1 calc R U P C 1
H70B H -0.003035 0.545205 0.632596 0.072 Uiso 0.5 1 calc R U P C 1
H70C H -0.061103 0.641875 0.605160 0.072 Uiso 0.5 1 calc R U P C 1
C71 C 0.1525(6) 0.4697(4) 0.5620(4) 0.0255(11) Uani 0.5 1 d D U P C 1
H71A H 0.222007 0.421846 0.535466 0.031 Uiso 0.5 1 calc R U P C 1
H71B H 0.120253 0.443266 0.606336 0.031 Uiso 0.5 1 calc R U P C 1
C72 C 0.0702(4) 0.4886(3) 0.5230(2) 0.0321(10) Uani 0.5 1 d D U P C 1
H72A H -0.001956 0.534075 0.548091 0.048 Uiso 0.5 1 calc R U P C 1
H72B H 0.056792 0.434132 0.518407 0.048 Uiso 0.5 1 calc R U P C 1
H72C H 0.101087 0.510068 0.476621 0.048 Uiso 0.5 1 calc R U P C 1
C65 C 0.2618(4) 0.5030(3) 0.6271(2) 0.0269(3) Uani 0.5 1 d D U P C 1
H65C H 0.328807 0.450947 0.604188 0.032 Uiso 0.5 1 calc R U P C 1
H65D H 0.216264 0.482059 0.669892 0.032 Uiso 0.5 1 calc R U P C 1
C66 C 0.3026(5) 0.5677(3) 0.6474(3) 0.0320(9) Uani 0.5 1 d D U P C 1
H66D H 0.353649 0.537760 0.675095 0.048 Uiso 0.5 1 calc R U P C 1
H66E H 0.237087 0.616304 0.674945 0.048 Uiso 0.5 1 calc R U P C 1
H66F H 0.343877 0.591702 0.605355 0.048 Uiso 0.5 1 calc R U P C 1
C67A C 0.2344(6) 0.6025(3) 0.5318(3) 0.0263(10) Uani 0.5 1 d D U P C 2
H67C H 0.171508 0.639380 0.513480 0.032 Uiso 0.5 1 calc R U P C 2
H67D H 0.248119 0.642564 0.558791 0.032 Uiso 0.5 1 calc R U P C 2
C68A C 0.3378(5) 0.5670(4) 0.4720(3) 0.0351(12) Uani 0.5 1 d D U P C 2
H68D H 0.402275 0.532144 0.488780 0.053 Uiso 0.5 1 calc R U P C 2
H68E H 0.354538 0.616334 0.444072 0.053 Uiso 0.5 1 calc R U P C 2
H68F H 0.325314 0.528982 0.443256 0.053 Uiso 0.5 1 calc R U P C 2
C69A C 0.1053(3) 0.5744(3) 0.6471(2) 0.0290(9) Uani 0.5 1 d D U P C 2
H69C H 0.144887 0.539581 0.680269 0.035 Uiso 0.5 1 calc R U P C 2
H69D H 0.112331 0.633216 0.646869 0.035 Uiso 0.5 1 calc R U P C 2
C70A C 0.0009(3) 0.5931(3) 0.6861(2) 0.0263(9) Uani 0.5 1 d D U P C 2
H70D H -0.003485 0.597559 0.734790 0.040 Uiso 0.5 1 calc R U P C 2
H70E H -0.026397 0.546205 0.681187 0.040 Uiso 0.5 1 calc R U P C 2
H70F H -0.046671 0.649943 0.672048 0.040 Uiso 0.5 1 calc R U P C 2
C71A C 0.1809(6) 0.4654(4) 0.5470(4) 0.0255(11) Uani 0.5 1 d D U P C 2
H71C H 0.124986 0.494947 0.521572 0.031 Uiso 0.5 1 calc R U P C 2
H71D H 0.255038 0.435681 0.511584 0.031 Uiso 0.5 1 calc R U P C 2
C72A C 0.1456(5) 0.3960(3) 0.5889(3) 0.0408(11) Uani 0.5 1 d D U P C 2
H72D H 0.211170 0.351669 0.600274 0.061 Uiso 0.5 1 calc R U P C 2
H72E H 0.116863 0.367459 0.562579 0.061 Uiso 0.5 1 calc R U P C 2
H72F H 0.085263 0.422389 0.632000 0.061 Uiso 0.5 1 calc R U P C 2

loop_
_atom_site_aniso_label
_atom_site_aniso_U_11
_atom_site_aniso_U_22
_atom_site_aniso_U_33
_atom_site_aniso_U_23
_atom_site_aniso_U_13
_atom_site_aniso_U_12
Ni4 0.01290(10) 0.01278(10) 0.01140(10) -0.00054(8) -0.00541(8) -0.00438(8)
Ni3 0.01196(10) 0.01504(11) 0.01288(11) 0.00039(8) -0.00572(8) -0.00424(8)
S5 0.0154(2) 0.01251(19) 0.0162(2) -0.00056(16) -0.00711(17) -0.00395(16)
S6 0.01262(19) 0.0164(2) 0.01280(19) -0.00054(16) -0.00422(16) -0.00446(16)
S8 0.0178(2) 0.0151(2) 0.01239(19) 0.00004(16) -0.00567(16) -0.00737(16)
S7 0.0212(2) 0.0152(2) 0.0130(2) 0.00096(16) -0.00736(17) -0.00862(17)
O3 0.0186(7) 0.0264(7) 0.0288(7) 0.0032(6) -0.0076(6) -0.0118(6)
O4 0.0276(7) 0.0230(7) 0.0331(8) 0.0123(6) -0.0143(6) -0.0055(6)
N3 0.0164(7) 0.0225(8) 0.0180(8) 0.0010(6) -0.0085(6) -0.0074(6)
N4 0.0134(7) 0.0211(8) 0.0155(7) 0.0027(6) -0.0064(6) -0.0048(6)
C28 0.0181(9) 0.0165(9) 0.0174(9) 0.0011(7) -0.0059(7) -0.0080(7)
C27 0.0168(9) 0.0157(8) 0.0213(9) -0.0040(7) -0.0074(7) -0.0059(7)
C26 0.0189(9) 0.0339(11) 0.0226(10) 0.0046(8) -0.0126(8) -0.0114(8)
C25 0.0187(9) 0.0326(11) 0.0265(10) 0.0078(8) -0.0147(8) -0.0071(8)
C24 0.0173(9) 0.0211(9) 0.0123(8) 0.0003(7) -0.0021(7) -0.0030(7)
C23 0.0182(9) 0.0173(9) 0.0169(9) 0.0021(7) -0.0036(7) -0.0062(7)
C22 0.0125(8) 0.0171(8) 0.0130(8) -0.0029(7) -0.0048(7) -0.0031(7)
C21 0.0164(8) 0.0156(8) 0.0142(8) -0.0016(7) -0.0067(7) -0.0049(7)
C35 0.0156(8) 0.0129(8) 0.0154(8) 0.0014(6) -0.0089(7) -0.0038(6)
C40 0.0165(9) 0.0185(9) 0.0174(9) -0.0023(7) -0.0059(7) -0.0049(7)
C39 0.0201(9) 0.0218(9) 0.0239(10) 0.0010(8) -0.0082(8) -0.0104(8)
C38 0.0278(10) 0.0173(9) 0.0218(9) -0.0001(7) -0.0118(8) -0.0098(8)
C37 0.0240(9) 0.0153(9) 0.0155(9) -0.0019(7) -0.0065(7) -0.0039(7)
C36 0.0159(8) 0.0161(8) 0.0160(8) -0.0005(7) -0.0057(7) -0.0047(7)
C29 0.0230(9) 0.0153(8) 0.0146(8) -0.0014(7) -0.0073(7) -0.0063(7)
C34 0.0242(10) 0.0171(9) 0.0185(9) -0.0019(7) -0.0092(8) -0.0047(7)
C33 0.0339(11) 0.0212(10) 0.0211(10) -0.0017(8) -0.0162(9) -0.0031(8)
C32 0.0462(13) 0.0268(11) 0.0141(9) 0.0018(8) -0.0121(9) -0.0096(9)
C31 0.0400(12) 0.0289(11) 0.0171(9) 0.0017(8) -0.0041(9) -0.0161(9)
C30 0.0282(10) 0.0261(10) 0.0173(9) -0.0007(8) -0.0067(8) -0.0132(8)
Ni1 0.01460(11) 0.01694(11) 0.01497(11) -0.00010(9) -0.00538(9) -0.00594(9)
Ni2 0.01587(11) 0.01818(12) 0.01410(11) -0.00063(9) -0.00519(9) -0.00699(9)
S1 0.0174(2) 0.0164(2) 0.0215(2) -0.00165(17) -0.00661(18) -0.00402(17)
S2 0.0184(2) 0.0227(2) 0.0166(2) 0.00128(17) -0.00497(17) -0.01063(18)
S4 0.0174(2) 0.0301(3) 0.0151(2) 0.00047(18) -0.00618(18) -0.00771(19)
S3 0.0193(2) 0.0222(2) 0.0156(2) -0.00262(17) -0.00460(17) -0.00741(18)
O1 0.0281(8) 0.0411(9) 0.0269(8) -0.0001(6) -0.0042(6) -0.0217(7)
O2 0.0256(8) 0.0295(8) 0.0332(8) -0.0111(6) -0.0008(6) -0.0058(6)
N1 0.0181(8) 0.0227(8) 0.0186(8) -0.0004(6) -0.0073(6) -0.0087(6)
N2 0.0200(8) 0.0240(8) 0.0166(8) -0.0035(6) -0.0054(6) -0.0086(6)
C8 0.0150(9) 0.0281(10) 0.0218(10) -0.0033(8) -0.0043(7) -0.0054(8)
C7 0.0167(9) 0.0249(10) 0.0210(9) 0.0024(8) -0.0089(7) -0.0075(8)
C6 0.0262(10) 0.0307(11) 0.0272(10) -0.0056(8) -0.0087(9) -0.0145(9)
C5 0.0283(11) 0.0312(11) 0.0272(11) -0.0085(9) -0.0080(9) -0.0141(9)
C4 0.0231(10) 0.0229(10) 0.0161(9) 0.0006(7) -0.0044(8) -0.0078(8)
C3 0.0160(9) 0.0291(10) 0.0204(9) -0.0036(8) -0.0016(7) -0.0071(8)
C2 0.0257(10) 0.0208(9) 0.0170(9) 0.0036(7) -0.0101(8) -0.0132(8)
C1 0.0256(10) 0.0188(9) 0.0171(9) 0.0014(7) -0.0086(8) -0.0119(8)
C15 0.0248(10) 0.0214(9) 0.0181(9) -0.0006(7) -0.0100(8) -0.0110(8)
C20 0.0280(10) 0.0248(10) 0.0183(9) 0.0021(7) -0.0097(8) -0.0142(8)
C19 0.0232(10) 0.0317(11) 0.0247(10) -0.0025(8) -0.0092(8) -0.0129(8)
C18 0.0294(11) 0.0313(11) 0.0355(12) 0.0039(9) -0.0207(10) -0.0105(9)
C17 0.0395(12) 0.0294(11) 0.0364(12) 0.0138(9) -0.0247(10) -0.0180(10)
C16 0.0289(11) 0.0287(11) 0.0275(10) 0.0083(8) -0.0147(9) -0.0181(9)
C9 0.0356(11) 0.0166(9) 0.0177(9) 0.0008(7) -0.0098(8) -0.0112(8)
C14 0.0498(14) 0.0320(12) 0.0265(11) -0.0018(9) -0.0172(10) -0.0186(10)
C13 0.0768(19) 0.0356(13) 0.0282(12) 0.0009(10) -0.0258(13) -0.0286(13)
C12 0.0797(19) 0.0249(11) 0.0169(10) -0.0017(9) -0.0102(12) -0.0200(12)
C11 0.0559(15) 0.0301(12) 0.0191(10) -0.0002(9) -0.0027(10) -0.0138(11)
C10 0.0409(12) 0.0280(11) 0.0182(10) 0.0006(8) -0.0066(9) -0.0131(9)
N5 0.0172(8) 0.0154(7) 0.0214(8) -0.0002(6) -0.0074(6) -0.0047(6)
C41 0.0203(9) 0.0198(9) 0.0241(10) -0.0038(8) -0.0048(8) -0.0030(7)
C42 0.0357(12) 0.0398(13) 0.0243(11) -0.0002(9) -0.0005(9) -0.0110(10)
C43 0.0272(11) 0.0234(10) 0.0400(12) -0.0022(9) -0.0221(10) -0.0033(8)
C44 0.0538(16) 0.0392(14) 0.077(2) -0.0083(13) -0.0463(15) -0.0133(12)
C45 0.0279(10) 0.0182(9) 0.0267(10) -0.0023(8) -0.0120(8) -0.0076(8)
C46 0.0366(12) 0.0351(12) 0.0447(14) -0.0107(10) -0.0236(11) -0.0077(10)
C47 0.0226(10) 0.0205(10) 0.0317(11) 0.0032(8) -0.0016(9) -0.0063(8)
C48 0.0267(12) 0.0371(13) 0.0398(13) 0.0010(10) 0.0059(10) -0.0066(10)
N6 0.0160(8) 0.0287(9) 0.0370(10) -0.0094(8) -0.0132(7) -0.0031(7)
C49 0.0263(10) 0.0300(11) 0.0243(10) 0.0018(8) -0.0115(8) -0.0148(9)
C50 0.0627(17) 0.0510(15) 0.0382(13) 0.0120(11) -0.0263(12) -0.0420(14)
C51 0.0314(11) 0.0274(11) 0.0465(13) -0.0031(10) -0.0294(11) -0.0031(9)
C52 0.0444(14) 0.0374(13) 0.0316(12) 0.0052(10) -0.0221(11) -0.0148(11)
C53 0.0174(11) 0.0197(13) 0.0298(14) 0.0061(10) -0.0101(10) -0.0024(10)
C54 0.0246(14) 0.0342(15) 0.0295(14) 0.0065(12) -0.0041(11) -0.0111(11)
C53A 0.0174(11) 0.0197(13) 0.0298(14) 0.0061(10) -0.0101(10) -0.0024(10)
C54A 0.015(4) 0.018(4) 0.039(5) -0.004(4) 0.003(4) -0.004(3)
C55 0.0357(12) 0.0206(10) 0.0549(15) -0.0004(10) -0.0297(11) -0.0064(9)
C56 0.0391(13) 0.0260(11) 0.0650(17) -0.0126(11) -0.0323(13) -0.0027(10)
N7 0.0206(8) 0.0228(8) 0.0170(8) -0.0022(6) -0.0027(6) -0.0105(7)
C57 0.019(4) 0.021(2) 0.0200(13) -0.0108(16) 0.0072(18) -0.010(3)
C58 0.031(3) 0.029(3) 0.019(3) 0.001(2) -0.006(2) -0.016(2)
C57A 0.019(4) 0.021(2) 0.0200(13) -0.0108(16) 0.0072(18) -0.010(3)
C58A 0.025(3) 0.032(3) 0.017(3) -0.006(2) -0.003(2) -0.017(2)
C59 0.0198(9) 0.0188(9) 0.0266(10) -0.0019(8) -0.0020(8) -0.0058(7)
C60 0.0199(10) 0.0264(11) 0.0448(13) -0.0031(9) -0.0041(9) -0.0082(8)
C61 0.0195(9) 0.0211(9) 0.0241(10) -0.0053(8) -0.0046(8) -0.0071(7)
C62 0.0300(11) 0.0345(12) 0.0267(11) -0.0098(9) -0.0109(9) -0.0061(9)
C63 0.027(2) 0.026(5) 0.0145(16) -0.006(2) -0.0046(17) -0.010(3)
C64 0.035(2) 0.036(5) 0.0337(17) 0.005(5) -0.0187(17) -0.014(4)
C63A 0.027(2) 0.026(5) 0.0145(16) -0.006(2) -0.0046(17) -0.010(3)
C64A 0.035(2) 0.036(5) 0.0337(17) 0.005(5) -0.0187(17) -0.014(4)
N8 0.0387(9) 0.0281(8) 0.0184(7) -0.0038(6) -0.0035(6) -0.0202(7)
C65A 0.0387(9) 0.0281(8) 0.0184(7) -0.0038(6) -0.0035(6) -0.0202(7)
C66A 0.041(3) 0.031(3) 0.0334(16) -0.004(2) -0.017(2) -0.0171(19)
C67 0.0398(15) 0.013(2) 0.032(2) 0.0043(16) -0.0140(18) -0.0145(17)
C68 0.039(3) 0.031(3) 0.021(2) 0.006(2) -0.0029(19) -0.014(3)
C69 0.0280(19) 0.0089(16) 0.0161(17) 0.0010(14) -0.0104(15) 0.0006(14)
C70 0.035(3) 0.045(3) 0.048(3) -0.016(2) -0.008(2) 0.004(2)
C71 0.021(3) 0.0220(11) 0.033(3) -0.0130(14) -0.012(2) -0.0015(17)
C72 0.030(2) 0.035(2) 0.036(2) -0.0036(19) -0.0161(19) -0.0114(18)
C65 0.0387(9) 0.0281(8) 0.0184(7) -0.0038(6) -0.0035(6) -0.0202(7)
C66 0.041(3) 0.031(3) 0.0334(16) -0.004(2) -0.017(2) -0.0171(19)
C67A 0.0398(15) 0.013(2) 0.032(2) 0.0043(16) -0.0140(18) -0.0145(17)
C68A 0.041(3) 0.042(3) 0.030(2) 0.007(3) -0.010(2) -0.026(3)
C69A 0.032(2) 0.027(2) 0.028(2) -0.0084(17) -0.0064(17) -0.0110(17)
C70A 0.030(2) 0.0214(19) 0.0184(19) 0.0029(15) -0.0065(16) -0.0003(16)
C71A 0.021(3) 0.0220(11) 0.033(3) -0.0130(14) -0.012(2) -0.0015(17)
C72A 0.054(3) 0.038(3) 0.043(3) 0.000(2) -0.016(2) -0.030(2)

loop_
_atom_type_symbol
_atom_type_description
_atom_type_scat_dispersion_real
_atom_type_scat_dispersion_imag
_atom_type_scat_source
C C 0.0033 0.0016 'International Tables Vol C Tables 4.2.6.8 and 6.1.1.4'
H H 0.0000 0.0000 'International Tables Vol C Tables 4.2.6.8 and 6.1.1.4'
N N 0.0061 0.0033 'International Tables Vol C Tables 4.2.6.8 and 6.1.1.4'
Ni Ni 0.3393 1.1124 'International Tables Vol C Tables 4.2.6.8 and 6.1.1.4'
O O 0.0106 0.0060 'International Tables Vol C Tables 4.2.6.8 and 6.1.1.4'
S S 0.1246 0.1234 'International Tables Vol C Tables 4.2.6.8 and 6.1.1.4'

loop_
_geom_angle_atom_site_label_1
_geom_angle_atom_site_label_2
_geom_angle_atom_site_label_3
_geom_angle
_geom_angle_site_symmetry_1
_geom_angle_site_symmetry_3
_geom_angle_publ_flag
S5 Ni4 S6 84.951(17) . . ?
S8 Ni4 S5 177.78(2) . . ?
S8 Ni4 S6 93.224(18) . . ?
S7 Ni4 S5 90.690(18) . . ?
S7 Ni4 S6 174.974(19) . . ?
S7 Ni4 S8 91.076(18) . . ?
S5 Ni3 S6 91.100(18) . . ?
N3 Ni3 S5 90.30(5) . . ?
N3 Ni3 S6 170.74(5) . . ?
N3 Ni3 N4 86.43(7) . . ?
N4 Ni3 S5 170.21(5) . . ?
N4 Ni3 S6 90.69(5) . . ?
Ni3 S5 Ni4 75.817(16) . . ?
C28 S5 Ni4 111.52(6) . . ?
C28 S5 Ni3 95.52(6) . . ?
Ni3 S6 Ni4 75.684(16) . . ?
C23 S6 Ni4 112.79(6) . . ?
C23 S6 Ni3 95.65(6) . . ?
C22 S8 Ni4 105.23(6) . . ?
C21 S7 Ni4 105.84(6) . . ?
C27 N3 Ni3 123.20(12) . . ?
C27 N3 C26 121.41(15) . . ?
C26 N3 Ni3 114.80(12) . . ?
C25 N4 Ni3 115.92(12) . . ?
C24 N4 Ni3 122.14(12) . . ?
C24 N4 C25 117.99(15) . . ?
S5 C28 H1A 109.1 . . ?
S5 C28 H1B 109.1 . . ?
H1A C28 H1B 107.8 . . ?
C27 C28 S5 112.54(12) . . ?
C27 C28 H1A 109.1 . . ?
C27 C28 H1B 109.1 . . ?
O3 C27 N3 126.30(16) . . ?
O3 C27 C28 119.76(16) . . ?
N3 C27 C28 113.89(15) . . ?
N3 C26 H3A 110.0 . . ?
N3 C26 H3B 110.0 . . ?
N3 C26 C25 108.33(15) . . ?
H3A C26 H3B 108.4 . . ?
C25 C26 H3A 110.0 . . ?
C25 C26 H3B 110.0 . . ?
N4 C25 C26 108.45(15) . . ?
N4 C25 H4A 110.0 . . ?
N4 C25 H4B 110.0 . . ?
C26 C25 H4A 110.0 . . ?
C26 C25 H4B 110.0 . . ?
H4A C25 H4B 108.4 . . ?
O4 C24 N4 126.08(17) . . ?
O4 C24 C23 119.03(17) . . ?
N4 C24 C23 114.83(15) . . ?
S6 C23 H6A 109.0 . . ?
S6 C23 H6B 109.0 . . ?
C24 C23 S6 113.07(13) . . ?
C24 C23 H6A 109.0 . . ?
C24 C23 H6B 109.0 . . ?
H6A C23 H6B 107.8 . . ?
C21 C22 S8 118.85(13) . . ?
C21 C22 C35 124.98(15) . . ?
C35 C22 S8 116.17(13) . . ?
C22 C21 S7 118.75(13) . . ?
C22 C21 C29 126.82(16) . . ?
C29 C21 S7 114.18(13) . . ?
C40 C35 C22 121.02(15) . . ?
C36 C35 C22 120.97(16) . . ?
C36 C35 C40 118.01(16) . . ?
C35 C40 H10 119.7 . . ?
C39 C40 C35 120.63(17) . . ?
C39 C40 H10 119.7 . . ?
C40 C39 H11 119.7 . . ?
C38 C39 C40 120.66(18) . . ?
C38 C39 H11 119.7 . . ?
C39 C38 H12 120.5 . . ?
C37 C38 C39 119.08(17) . . ?
C37 C38 H12 120.5 . . ?
C38 C37 H13 119.8 . . ?
C38 C37 C36 120.48(17) . . ?
C36 C37 H13 119.8 . . ?
C35 C36 H14 119.5 . . ?
C37 C36 C35 121.07(17) . . ?
C37 C36 H14 119.5 . . ?
C34 C29 C21 121.19(17) . . ?
C30 C29 C21 121.01(16) . . ?
C30 C29 C34 117.66(17) . . ?
C29 C34 H16 119.7 . . ?
C33 C34 C29 120.51(19) . . ?
C33 C34 H16 119.7 . . ?
C34 C33 H17 119.5 . . ?
C32 C33 C34 120.91(18) . . ?
C32 C33 H17 119.5 . . ?
C33 C32 H18 120.3 . . ?
C33 C32 C31 119.39(18) . . ?
C31 C32 H18 120.3 . . ?
C32 C31 H19 120.1 . . ?
C32 C31 C30 119.7(2) . . ?
C30 C31 H19 120.1 . . ?
C29 C30 H20 119.1 . . ?
C31 C30 C29 121.79(18) . . ?
C31 C30 H20 119.1 . . ?
S1 Ni1 S2 90.174(19) . . ?
N1 Ni1 S1 91.05(5) . . ?
N1 Ni1 S2 168.73(5) . . ?
N2 Ni1 S1 173.49(5) . . ?
N2 Ni1 S2 91.01(5) . . ?
N2 Ni1 N1 86.56(7) . . ?
S1 Ni2 S2 83.796(18) . . ?
S4 Ni2 S1 177.04(2) . . ?
S4 Ni2 S2 94.002(19) . . ?
S3 Ni2 S1 91.245(19) . . ?
S3 Ni2 S2 173.55(2) . . ?
S3 Ni2 S4 90.806(19) . . ?
Ni1 S1 Ni2 75.283(16) . . ?
C8 S1 Ni1 96.13(6) . . ?
C8 S1 Ni2 111.73(6) . . ?
Ni1 S2 Ni2 74.750(16) . . ?
C3 S2 Ni1 95.24(6) . . ?
C3 S2 Ni2 114.99(7) . . ?
C2 S4 Ni2 105.80(7) . . ?
C1 S3 Ni2 106.01(6) . . ?
C7 N1 Ni1 121.97(13) . . ?
C7 N1 C6 119.69(16) . . ?
C6 N1 Ni1 115.32(12) . . ?
C5 N2 Ni1 113.98(12) . . ?
C4 N2 Ni1 123.22(13) . . ?
C4 N2 C5 122.45(16) . . ?
S1 C8 H21A 108.9 . . ?
S1 C8 H21B 108.9 . . ?
H21A C8 H21B 107.7 . . ?
C7 C8 S1 113.39(13) . . ?
C7 C8 H21A 108.9 . . ?
C7 C8 H21B 108.9 . . ?
O1 C7 N1 125.57(18) . . ?
O1 C7 C8 119.56(17) . . ?
N1 C7 C8 114.86(16) . . ?
N1 C6 H23A 109.9 . . ?
N1 C6 H23B 109.9 . . ?
N1 C6 C5 108.88(16) . . ?
H23A C6 H23B 108.3 . . ?
C5 C6 H23A 109.9 . . ?
C5 C6 H23B 109.9 . . ?
N2 C5 C6 108.23(15) . . ?
N2 C5 H24A 110.1 . . ?
N2 C5 H24B 110.1 . . ?
C6 C5 H24A 110.1 . . ?
C6 C5 H24B 110.1 . . ?
H24A C5 H24B 108.4 . . ?
O2 C4 N2 127.06(18) . . ?
O2 C4 C3 119.30(17) . . ?
N2 C4 C3 113.63(16) . . ?
S2 C3 H26A 108.8 . . ?
S2 C3 H26B 108.8 . . ?
C4 C3 S2 113.67(13) . . ?
C4 C3 H26A 108.8 . . ?
C4 C3 H26B 108.8 . . ?
H26A C3 H26B 107.7 . . ?
C1 C2 S4 119.23(14) . . ?
C1 C2 C15 126.98(16) . . ?
C15 C2 S4 113.75(14) . . ?
C2 C1 S3 117.60(14) . . ?
C2 C1 C9 127.33(17) . . ?
C9 C1 S3 114.65(14) . . ?
C20 C15 C2 121.34(17) . . ?
C20 C15 C16 117.84(17) . . ?
C16 C15 C2 120.74(17) . . ?
C15 C20 H30 119.3 . . ?
C19 C20 C15 121.34(18) . . ?
C19 C20 H30 119.3 . . ?
C20 C19 H31 120.2 . . ?
C18 C19 C20 119.68(19) . . ?
C18 C19 H31 120.2 . . ?
C19 C18 H32 120.1 . . ?
C17 C18 C19 119.87(19) . . ?
C17 C18 H32 120.1 . . ?
C18 C17 H33 119.8 . . ?
C18 C17 C16 120.32(19) . . ?
C16 C17 H33 119.8 . . ?
C15 C16 H34 119.5 . . ?
C17 C16 C15 120.93(19) . . ?
C17 C16 H34 119.5 . . ?
C14 C9 C1 122.08(19) . . ?
C10 C9 C1 120.67(17) . . ?
C10 C9 C14 116.85(19) . . ?
C9 C14 H36 119.5 . . ?
C13 C14 C9 121.0(2) . . ?
C13 C14 H36 119.5 . . ?
C14 C13 H37 119.6 . . ?
C12 C13 C14 120.8(2) . . ?
C12 C13 H37 119.6 . . ?
C13 C12 H38 120.5 . . ?
C11 C12 C13 119.0(2) . . ?
C11 C12 H38 120.5 . . ?
C12 C11 H39 119.6 . . ?
C12 C11 C10 120.8(2) . . ?
C10 C11 H39 119.6 . . ?
C9 C10 H40 119.2 . . ?
C11 C10 C9 121.6(2) . . ?
C11 C10 H40 119.2 . . ?
C41 N5 C43 111.66(15) . . ?
C41 N5 C47 105.84(14) . . ?
C43 N5 C47 111.72(15) . . ?
C45 N5 C41 111.41(14) . . ?
C45 N5 C43 105.19(14) . . ?
C45 N5 C47 111.15(15) . . ?
N5 C41 H41A 108.4 . . ?
N5 C41 H41B 108.4 . . ?
H41A C41 H41B 107.5 . . ?
C42 C41 N5 115.41(16) . . ?
C42 C41 H41A 108.4 . . ?
C42 C41 H41B 108.4 . . ?
C41 C42 H42A 109.5 . . ?
C41 C42 H42B 109.5 . . ?
C41 C42 H42C 109.5 . . ?
H42A C42 H42B 109.5 . . ?
H42A C42 H42C 109.5 . . ?
H42B C42 H42C 109.5 . . ?
N5 C43 H43A 108.4 . . ?
N5 C43 H43B 108.4 . . ?
H43A C43 H43B 107.4 . . ?
C44 C43 N5 115.61(17) . . ?
C44 C43 H43A 108.4 . . ?
C44 C43 H43B 108.4 . . ?
C43 C44 H44A 109.5 . . ?
C43 C44 H44B 109.5 . . ?
C43 C44 H44C 109.5 . . ?
H44A C44 H44B 109.5 . . ?
H44A C44 H44C 109.5 . . ?
H44B C44 H44C 109.5 . . ?
N5 C45 H45A 108.3 . . ?
N5 C45 H45B 108.3 . . ?
H45A C45 H45B 107.4 . . ?
C46 C45 N5 116.08(16) . . ?
C46 C45 H45A 108.3 . . ?
C46 C45 H45B 108.3 . . ?
C45 C46 H46A 109.5 . . ?
C45 C46 H46B 109.5 . . ?
C45 C46 H46C 109.5 . . ?
H46A C46 H46B 109.5 . . ?
H46A C46 H46C 109.5 . . ?
H46B C46 H46C 109.5 . . ?
N5 C47 H47A 108.6 . . ?
N5 C47 H47B 108.6 . . ?
H47A C47 H47B 107.6 . . ?
C48 C47 N5 114.56(17) . . ?
C48 C47 H47A 108.6 . . ?
C48 C47 H47B 108.6 . . ?
C47 C48 H48A 109.5 . . ?
C47 C48 H48B 109.5 . . ?
C47 C48 H48C 109.5 . . ?
H48A C48 H48B 109.5 . . ?
H48A C48 H48C 109.5 . . ?
H48B C48 H48C 109.5 . . ?
C49 N6 C51 111.93(15) . . ?
C49 N6 C53 118.31(17) . . ?
C49 N6 C53A 89.2(3) . . ?
C49 N6 C55 107.84(14) . . ?
C51 N6 C53A 116.3(4) . . ?
C53 N6 C51 102.57(15) . . ?
C53 N6 C55 108.96(17) . . ?
C55 N6 C51 106.61(17) . . ?
C55 N6 C53A 123.3(4) . . ?
N6 C49 H49A 108.6 . . ?
N6 C49 H49B 108.6 . . ?
H49A C49 H49B 107.5 . . ?
C50 C49 N6 114.80(17) . . ?
C50 C49 H49A 108.6 . . ?
C50 C49 H49B 108.6 . . ?
C49 C50 H50A 109.5 . . ?
C49 C50 H50B 109.5 . . ?
C49 C50 H50C 109.5 . . ?
H50A C50 H50B 109.5 . . ?
H50A C50 H50C 109.5 . . ?
H50B C50 H50C 109.5 . . ?
N6 C51 H51A 108.3 . . ?
N6 C51 H51B 108.3 . . ?
H51A C51 H51B 107.4 . . ?
C52 C51 N6 115.93(16) . . ?
C52 C51 H51A 108.3 . . ?
C52 C51 H51B 108.3 . . ?
C51 C52 H52A 109.5 . . ?
C51 C52 H52B 109.5 . . ?
C51 C52 H52C 109.5 . . ?
H52A C52 H52B 109.5 . . ?
H52A C52 H52C 109.5 . . ?
H52B C52 H52C 109.5 . . ?
N6 C53 H53A 108.6 . . ?
N6 C53 H53B 108.6 . . ?
H53A C53 H53B 107.6 . . ?
C54 C53 N6 114.55(19) . . ?
C54 C53 H53A 108.6 . . ?
C54 C53 H53B 108.6 . . ?
C53 C54 H54A 109.5 . . ?
C53 C54 H54B 109.5 . . ?
C53 C54 H54C 109.5 . . ?
H54A C54 H54B 109.5 . . ?
H54A C54 H54C 109.5 . . ?
H54B C54 H54C 109.5 . . ?
N6 C53A H53C 108.6 . . ?
N6 C53A H53D 108.6 . . ?
H53C C53A H53D 107.6 . . ?
C54A C53A N6 114.7(6) . . ?
C54A C53A H53C 108.6 . . ?
C54A C53A H53D 108.6 . . ?
C53A C54A H54D 109.5 . . ?
C53A C54A H54E 109.5 . . ?
C53A C54A H54F 109.5 . . ?
H54D C54A H54E 109.5 . . ?
H54D C54A H54F 109.5 . . ?
H54E C54A H54F 109.5 . . ?
N6 C55 H55A 108.2 . . ?
N6 C55 H55B 108.2 . . ?
H55A C55 H55B 107.4 . . ?
C56 C55 N6 116.2(2) . . ?
C56 C55 H55A 108.2 . . ?
C56 C55 H55B 108.2 . . ?
C55 C56 H56A 109.5 . . ?
C55 C56 H56B 109.5 . . ?
C55 C56 H56C 109.5 . . ?
H56A C56 H56B 109.5 . . ?
H56A C56 H56C 109.5 . . ?
H56B C56 H56C 109.5 . . ?
C57A N7 C63A 111.6(10) . . ?
C59 N7 C57 103.2(6) . . ?
C59 N7 C57A 113.4(6) . . ?
C59 N7 C63 105.9(6) . . ?
C59 N7 C63A 111.0(6) . . ?
C61 N7 C57 111.9(4) . . ?
C61 N7 C57A 105.7(4) . . ?
C61 N7 C59 111.13(14) . . ?
C61 N7 C63 114.7(5) . . ?
C61 N7 C63A 103.5(5) . . ?
C63 N7 C57 109.3(9) . . ?
N7 C57 H57A 106.9 . . ?
N7 C57 H57B 106.9 . . ?
H57A C57 H57B 106.7 . . ?
C58 C57 N7 121.6(7) . . ?
C58 C57 H57A 106.9 . . ?
C58 C57 H57B 106.9 . . ?
C57 C58 H58A 109.5 . . ?
C57 C58 H58B 109.5 . . ?
C57 C58 H58C 109.5 . . ?
H58A C58 H58B 109.5 . . ?
H58A C58 H58C 109.5 . . ?
H58B C58 H58C 109.5 . . ?
N7 C57A H57C 109.8 . . ?
N7 C57A H57D 109.8 . . ?
N7 C57A C58A 109.3(7) . . ?
H57C C57A H57D 108.3 . . ?
C58A C57A H57C 109.8 . . ?
C58A C57A H57D 109.8 . . ?
C57A C58A H58D 109.5 . . ?
C57A C58A H58E 109.5 . . ?
C57A C58A H58F 109.5 . . ?
H58D C58A H58E 109.5 . . ?
H58D C58A H58F 109.5 . . ?
H58E C58A H58F 109.5 . . ?
N7 C59 H59A 108.4 . . ?
N7 C59 H59B 108.4 . . ?
H59A C59 H59B 107.5 . . ?
C60 C59 N7 115.48(16) . . ?
C60 C59 H59A 108.4 . . ?
C60 C59 H59B 108.4 . . ?
C59 C60 H60A 109.5 . . ?
C59 C60 H60B 109.5 . . ?
C59 C60 H60C 109.5 . . ?
H60A C60 H60B 109.5 . . ?
H60A C60 H60C 109.5 . . ?
H60B C60 H60C 109.5 . . ?
N7 C61 H61A 108.5 . . ?
N7 C61 H61B 108.5 . . ?
N7 C61 C62 115.14(16) . . ?
H61A C61 H61B 107.5 . . ?
C62 C61 H61A 108.5 . . ?
C62 C61 H61B 108.5 . . ?
C61 C62 H62A 109.5 . . ?
C61 C62 H62B 109.5 . . ?
C61 C62 H62C 109.5 . . ?
H62A C62 H62B 109.5 . . ?
H62A C62 H62C 109.5 . . ?
H62B C62 H62C 109.5 . . ?
N7 C63 H63A 109.3 . . ?
N7 C63 H63B 109.3 . . ?
H63A C63 H63B 107.9 . . ?
C64 C63 N7 111.7(11) . . ?
C64 C63 H63A 109.3 . . ?
C64 C63 H63B 109.3 . . ?
C63 C64 H64A 109.5 . . ?
C63 C64 H64B 109.5 . . ?
C63 C64 H64C 109.5 . . ?
H64A C64 H64B 109.5 . . ?
H64A C64 H64C 109.5 . . ?
H64B C64 H64C 109.5 . . ?
N7 C63A H63C 107.4 . . ?
N7 C63A H63D 107.4 . . ?
H63C C63A H63D 107.0 . . ?
C64A C63A N7 119.6(11) . . ?
C64A C63A H63C 107.4 . . ?
C64A C63A H63D 107.4 . . ?
C63A C64A H64D 109.5 . . ?
C63A C64A H64E 109.5 . . ?
C63A C64A H64F 109.5 . . ?
H64D C64A H64E 109.5 . . ?
H64D C64A H64F 109.5 . . ?
H64E C64A H64F 109.5 . . ?
C67 N8 C69 98.7(3) . . ?
C71 N8 C67 107.1(4) . . ?
C71 N8 C69 104.7(3) . . ?
C65 N8 C67 118.7(3) . . ?
C65 N8 C69 112.6(2) . . ?
C65 N8 C71 113.3(4) . . ?
C67A N8 C65A 105.3(3) . . ?
C67A N8 C71A 114.3(3) . . ?
C69A N8 C65A 100.3(3) . . ?
C69A N8 C67A 116.5(3) . . ?
C69A N8 C71A 116.2(3) . . ?
C71A N8 C65A 101.0(3) . . ?
N8 C65A H65A 108.0 . . ?
N8 C65A H65B 108.0 . . ?
H65A C65A H65B 107.2 . . ?
C66A C65A N8 117.2(3) . . ?
C66A C65A H65A 108.0 . . ?
C66A C65A H65B 108.0 . . ?
C65A C66A H66A 109.5 . . ?
C65A C66A H66B 109.5 . . ?
C65A C66A H66C 109.5 . . ?
H66A C66A H66B 109.5 . . ?
H66A C66A H66C 109.5 . . ?
H66B C66A H66C 109.5 . . ?
N8 C67 H67A 109.0 . . ?
N8 C67 H67B 109.0 . . ?
H67A C67 H67B 107.8 . . ?
C68 C67 N8 113.1(4) . . ?
C68 C67 H67A 109.0 . . ?
C68 C67 H67B 109.0 . . ?
C67 C68 H68A 109.5 . . ?
C67 C68 H68B 109.5 . . ?
C67 C68 H68C 109.5 . . ?
H68A C68 H68B 109.5 . . ?
H68A C68 H68C 109.5 . . ?
H68B C68 H68C 109.5 . . ?
N8 C69 H69A 107.4 . . ?
N8 C69 H69B 107.4 . . ?
H69A C69 H69B 107.0 . . ?
C70 C69 N8 119.5(3) . . ?
C70 C69 H69A 107.4 . . ?
C70 C69 H69B 107.4 . . ?
C69 C70 H70A 109.5 . . ?
C69 C70 H70B 109.5 . . ?
C69 C70 H70C 109.5 . . ?
H70A C70 H70B 109.5 . . ?
H70A C70 H70C 109.5 . . ?
H70B C70 H70C 109.5 . . ?
N8 C71 H71A 105.9 . . ?
N8 C71 H71B 105.9 . . ?
H71A C71 H71B 106.2 . . ?
C72 C71 N8 125.7(5) . . ?
C72 C71 H71A 105.9 . . ?
C72 C71 H71B 105.9 . . ?
C71 C72 H72A 109.5 . . ?
C71 C72 H72B 109.5 . . ?
C71 C72 H72C 109.5 . . ?
H72A C72 H72B 109.5 . . ?
H72A C72 H72C 109.5 . . ?
H72B C72 H72C 109.5 . . ?
N8 C65 H65C 108.6 . . ?
N8 C65 H65D 108.6 . . ?
N8 C65 C66 114.5(4) . . ?
H65C C65 H65D 107.6 . . ?
C66 C65 H65C 108.6 . . ?
C66 C65 H65D 108.6 . . ?
C65 C66 H66D 109.5 . . ?
C65 C66 H66E 109.5 . . ?
C65 C66 H66F 109.5 . . ?
H66D C66 H66E 109.5 . . ?
H66D C66 H66F 109.5 . . ?
H66E C66 H66F 109.5 . . ?
N8 C67A H67C 107.8 . . ?
N8 C67A H67D 107.8 . . ?
H67C C67A H67D 107.1 . . ?
C68A C67A N8 118.0(4) . . ?
C68A C67A H67C 107.8 . . ?
C68A C67A H67D 107.8 . . ?
C67A C68A H68D 109.5 . . ?
C67A C68A H68E 109.5 . . ?
C67A C68A H68F 109.5 . . ?
H68D C68A H68E 109.5 . . ?
H68D C68A H68F 109.5 . . ?
H68E C68A H68F 109.5 . . ?
N8 C69A H69C 99.5 . . ?
N8 C69A H69D 99.5 . . ?
H69C C69A H69D 104.1 . . ?
C70A C69A N8 148.9(4) . . ?
C70A C69A H69C 99.5 . . ?
C70A C69A H69D 99.5 . . ?
C69A C70A H70D 109.5 . . ?
C69A C70A H70E 109.5 . . ?
C69A C70A H70F 109.5 . . ?
H70D C70A H70E 109.5 . . ?
H70D C70A H70F 109.5 . . ?
H70E C70A H70F 109.5 . . ?
N8 C71A H71C 107.3 . . ?
N8 C71A H71D 107.3 . . ?
H71C C71A H71D 106.9 . . ?
C72A C71A N8 120.1(5) . . ?
C72A C71A H71C 107.3 . . ?
C72A C71A H71D 107.3 . . ?
C71A C72A H72D 109.5 . . ?
C71A C72A H72E 109.5 . . ?
C71A C72A H72F 109.5 . . ?
H72D C72A H72E 109.5 . . ?
H72D C72A H72F 109.5 . . ?
H72E C72A H72F 109.5 . . ?

loop_
_geom_bond_atom_site_label_1
_geom_bond_atom_site_label_2
_geom_bond_distance
_geom_bond_site_symmetry_2
_geom_bond_publ_flag
Ni4 S5 2.2684(5) . ?
Ni4 S6 2.2703(5) . ?
Ni4 S8 2.1495(5) . ?
Ni4 S7 2.1281(5) . ?
Ni3 S5 2.1443(5) . ?
Ni3 S6 2.1491(5) . ?
Ni3 N3 1.8342(15) . ?
Ni3 N4 1.8432(15) . ?
S5 C28 1.8417(18) . ?
S6 C23 1.8350(18) . ?
S8 C22 1.7634(17) . ?
S7 C21 1.7613(17) . ?
O3 C27 1.249(2) . ?
O4 C24 1.247(2) . ?
N3 C27 1.328(2) . ?
N3 C26 1.462(2) . ?
N4 C25 1.469(2) . ?
N4 C24 1.327(2) . ?
C28 H1A 0.9900 . ?
C28 H1B 0.9900 . ?
C28 C27 1.528(2) . ?
C26 H3A 0.9900 . ?
C26 H3B 0.9900 . ?
C26 C25 1.530(3) . ?
C25 H4A 0.9900 . ?
C25 H4B 0.9900 . ?
C24 C23 1.523(2) . ?
C23 H6A 0.9900 . ?
C23 H6B 0.9900 . ?
C22 C21 1.354(2) . ?
C22 C35 1.487(2) . ?
C21 C29 1.487(2) . ?
C35 C40 1.399(3) . ?
C35 C36 1.398(2) . ?
C40 H10 0.9500 . ?
C40 C39 1.391(3) . ?
C39 H11 0.9500 . ?
C39 C38 1.389(3) . ?
C38 H12 0.9500 . ?
C38 C37 1.386(3) . ?
C37 H13 0.9500 . ?
C37 C36 1.387(2) . ?
C36 H14 0.9500 . ?
C29 C34 1.402(2) . ?
C29 C30 1.393(3) . ?
C34 H16 0.9500 . ?
C34 C33 1.390(3) . ?
C33 H17 0.9500 . ?
C33 C32 1.381(3) . ?
C32 H18 0.9500 . ?
C32 C31 1.388(3) . ?
C31 H19 0.9500 . ?
C31 C30 1.390(3) . ?
C30 H20 0.9500 . ?
Ni1 S1 2.1384(5) . ?
Ni1 S2 2.1447(5) . ?
Ni1 N1 1.8439(16) . ?
Ni1 N2 1.8380(15) . ?
Ni2 S1 2.2611(5) . ?
Ni2 S2 2.2808(5) . ?
Ni2 S4 2.1340(5) . ?
Ni2 S3 2.1338(5) . ?
S1 C8 1.829(2) . ?
S2 C3 1.836(2) . ?
S4 C2 1.7602(18) . ?
S3 C1 1.7720(19) . ?
O1 C7 1.253(2) . ?
O2 C4 1.249(2) . ?
N1 C7 1.324(2) . ?
N1 C6 1.464(2) . ?
N2 C5 1.464(2) . ?
N2 C4 1.323(2) . ?
C8 H21A 0.9900 . ?
C8 H21B 0.9900 . ?
C8 C7 1.525(3) . ?
C6 H23A 0.9900 . ?
C6 H23B 0.9900 . ?
C6 C5 1.517(3) . ?
C5 H24A 0.9900 . ?
C5 H24B 0.9900 . ?
C4 C3 1.530(3) . ?
C3 H26A 0.9900 . ?
C3 H26B 0.9900 . ?
C2 C1 1.356(3) . ?
C2 C15 1.483(3) . ?
C1 C9 1.485(2) . ?
C15 C20 1.396(3) . ?
C15 C16 1.397(3) . ?
C20 H30 0.9500 . ?
C20 C19 1.389(3) . ?
C19 H31 0.9500 . ?
C19 C18 1.385(3) . ?
C18 H32 0.9500 . ?
C18 C17 1.383(3) . ?
C17 H33 0.9500 . ?
C17 C16 1.384(3) . ?
C16 H34 0.9500 . ?
C9 C14 1.405(3) . ?
C9 C10 1.401(3) . ?
C14 H36 0.9500 . ?
C14 C13 1.396(3) . ?
C13 H37 0.9500 . ?
C13 C12 1.387(4) . ?
C12 H38 0.9500 . ?
C12 C11 1.372(4) . ?
C11 H39 0.9500 . ?
C11 C10 1.394(3) . ?
C10 H40 0.9500 . ?
N5 C41 1.516(2) . ?
N5 C43 1.518(2) . ?
N5 C45 1.511(2) . ?
N5 C47 1.519(2) . ?
C41 H41A 0.9900 . ?
C41 H41B 0.9900 . ?
C41 C42 1.510(3) . ?
C42 H42A 0.9800 . ?
C42 H42B 0.9800 . ?
C42 H42C 0.9800 . ?
C43 H43A 0.9900 . ?
C43 H43B 0.9900 . ?
C43 C44 1.503(3) . ?
C44 H44A 0.9800 . ?
C44 H44B 0.9800 . ?
C44 H44C 0.9800 . ?
C45 H45A 0.9900 . ?
C45 H45B 0.9900 . ?
C45 C46 1.509(3) . ?
C46 H46A 0.9800 . ?
C46 H46B 0.9800 . ?
C46 H46C 0.9800 . ?
C47 H47A 0.9900 . ?
C47 H47B 0.9900 . ?
C47 C48 1.512(3) . ?
C48 H48A 0.9800 . ?
C48 H48B 0.9800 . ?
C48 H48C 0.9800 . ?
N6 C49 1.514(3) . ?
N6 C51 1.529(3) . ?
N6 C53 1.515(3) . ?
N6 C53A 1.608(6) . ?
N6 C55 1.527(3) . ?
C49 H49A 0.9900 . ?
C49 H49B 0.9900 . ?
C49 C50 1.506(3) . ?
C50 H50A 0.9800 . ?
C50 H50B 0.9800 . ?
C50 H50C 0.9800 . ?
C51 H51A 0.9900 . ?
C51 H51B 0.9900 . ?
C51 C52 1.502(3) . ?
C52 H52A 0.9800 . ?
C52 H52B 0.9800 . ?
C52 H52C 0.9800 . ?
C53 H53A 0.9900 . ?
C53 H53B 0.9900 . ?
C53 C54 1.502(3) . ?
C54 H54A 0.9800 . ?
C54 H54B 0.9800 . ?
C54 H54C 0.9800 . ?
C53A H53C 0.9900 . ?
C53A H53D 0.9900 . ?
C53A C54A 1.476(7) . ?
C54A H54D 0.9800 . ?
C54A H54E 0.9800 . ?
C54A H54F 0.9800 . ?
C55 H55A 0.9900 . ?
C55 H55B 0.9900 . ?
C55 C56 1.515(3) . ?
C56 H56A 0.9800 . ?
C56 H56B 0.9800 . ?
C56 H56C 0.9800 . ?
N7 C57 1.528(6) . ?
N7 C57A 1.525(6) . ?
N7 C59 1.520(2) . ?
N7 C61 1.515(2) . ?
N7 C63 1.521(6) . ?
N7 C63A 1.526(6) . ?
C57 H57A 0.9900 . ?
C57 H57B 0.9900 . ?
C57 C58 1.461(7) . ?
C58 H58A 0.9800 . ?
C58 H58B 0.9800 . ?
C58 H58C 0.9800 . ?
C57A H57C 0.9900 . ?
C57A H57D 0.9900 . ?
C57A C58A 1.581(11) . ?
C58A H58D 0.9800 . ?
C58A H58E 0.9800 . ?
C58A H58F 0.9800 . ?
C59 H59A 0.9900 . ?
C59 H59B 0.9900 . ?
C59 C60 1.508(3) . ?
C60 H60A 0.9800 . ?
C60 H60B 0.9800 . ?
C60 H60C 0.9800 . ?
C61 H61A 0.9900 . ?
C61 H61B 0.9900 . ?
C61 C62 1.515(3) . ?
C62 H62A 0.9800 . ?
C62 H62B 0.9800 . ?
C62 H62C 0.9800 . ?
C63 H63A 0.9900 . ?
C63 H63B 0.9900 . ?
C63 C64 1.498(6) . ?
C64 H64A 0.9800 . ?
C64 H64B 0.9800 . ?
C64 H64C 0.9800 . ?
C63A H63C 0.9900 . ?
C63A H63D 0.9900 . ?
C63A C64A 1.502(6) . ?
C64A H64D 0.9800 . ?
C64A H64E 0.9800 . ?
C64A H64F 0.9800 . ?
N8 C65A 1.604(4) . ?
N8 C67 1.532(5) . ?
N8 C69 1.594(3) . ?
N8 C71 1.528(5) . ?
N8 C65 1.431(4) . ?
N8 C67A 1.500(5) . ?
N8 C69A 1.465(4) . ?
N8 C71A 1.510(5) . ?
C65A H65A 0.9900 . ?
C65A H65B 0.9900 . ?
C65A C66A 1.516(5) . ?
C66A H66A 0.9800 . ?
C66A H66B 0.9800 . ?
C66A H66C 0.9800 . ?
C67 H67A 0.9900 . ?
C67 H67B 0.9900 . ?
C67 C68 1.493(5) . ?
C68 H68A 0.9800 . ?
C68 H68B 0.9800 . ?
C68 H68C 0.9800 . ?
C69 H69A 0.9900 . ?
C69 H69B 0.9900 . ?
C69 C70 1.272(5) . ?
C70 H70A 0.9800 . ?
C70 H70B 0.9800 . ?
C70 H70C 0.9800 . ?
C71 H71A 0.9900 . ?
C71 H71B 0.9900 . ?
C71 C72 1.475(6) . ?
C72 H72A 0.9800 . ?
C72 H72B 0.9800 . ?
C72 H72C 0.9800 . ?
C65 H65C 0.9900 . ?
C65 H65D 0.9900 . ?
C65 C66 1.486(5) . ?
C66 H66D 0.9800 . ?
C66 H66E 0.9800 . ?
C66 H66F 0.9800 . ?
C67A H67C 0.9900 . ?
C67A H67D 0.9900 . ?
C67A C68A 1.472(5) . ?
C68A H68D 0.9800 . ?
C68A H68E 0.9800 . ?
C68A H68F 0.9800 . ?
C69A H69C 0.9900 . ?
C69A H69D 0.9900 . ?
C69A C70A 1.289(5) . ?
C70A H70D 0.9800 . ?
C70A H70E 0.9800 . ?
C70A H70F 0.9800 . ?
C71A H71C 0.9900 . ?
C71A H71D 0.9900 . ?
C71A C72A 1.459(6) . ?
C72A H72D 0.9800 . ?
C72A H72E 0.9800 . ?
C72A H72F 0.9800 . ?

loop_
_geom_torsion_atom_site_label_1
_geom_torsion_atom_site_label_2
_geom_torsion_atom_site_label_3
_geom_torsion_atom_site_label_4
_geom_torsion
_geom_torsion_site_symmetry_1
_geom_torsion_site_symmetry_2
_geom_torsion_site_symmetry_3
_geom_torsion_site_symmetry_4
_geom_torsion_publ_flag
Ni4 S5 C28 C27 -96.10(12) . . . . ?
Ni4 S6 C23 C24 92.77(12) . . . . ?
Ni4 S8 C22 C21 0.63(15) . . . . ?
Ni4 S8 C22 C35 -178.96(11) . . . . ?
Ni4 S7 C21 C22 -5.28(15) . . . . ?
Ni4 S7 C21 C29 169.29(11) . . . . ?
Ni3 S5 C28 C27 -19.19(12) . . . . ?
Ni3 S6 C23 C24 15.95(13) . . . . ?
Ni3 N3 C27 O3 -171.53(14) . . . . ?
Ni3 N3 C27 C28 5.9(2) . . . . ?
Ni3 N3 C26 C25 26.78(19) . . . . ?
Ni3 N4 C25 C26 11.6(2) . . . . ?
Ni3 N4 C24 O4 169.15(15) . . . . ?
Ni3 N4 C24 C23 -8.0(2) . . . . ?
S5 Ni3 N3 C27 -16.65(14) . . . . ?
S5 Ni3 N3 C26 172.08(13) . . . . ?
S5 C28 C27 O3 -170.94(13) . . . . ?
S5 C28 C27 N3 11.49(19) . . . . ?
S6 Ni3 N4 C25 173.60(13) . . . . ?
S6 Ni3 N4 C24 16.45(14) . . . . ?
S8 C22 C21 S7 3.1(2) . . . . ?
S8 C22 C21 C29 -170.68(14) . . . . ?
S8 C22 C35 C40 44.2(2) . . . . ?
S8 C22 C35 C36 -135.35(14) . . . . ?
S7 C21 C29 C34 -132.55(15) . . . . ?
S7 C21 C29 C30 43.1(2) . . . . ?
O4 C24 C23 S6 174.83(14) . . . . ?
N3 Ni3 N4 C25 2.40(13) . . . . ?
N3 Ni3 N4 C24 -154.75(15) . . . . ?
N3 C26 C25 N4 -23.3(2) . . . . ?
N4 Ni3 N3 C27 154.11(15) . . . . ?
N4 Ni3 N3 C26 -17.16(13) . . . . ?
N4 C24 C23 S6 -7.8(2) . . . . ?
C27 N3 C26 C25 -144.66(17) . . . . ?
C26 N3 C27 O3 -0.8(3) . . . . ?
C26 N3 C27 C28 176.56(16) . . . . ?
C25 N4 C24 O4 12.4(3) . . . . ?
C25 N4 C24 C23 -164.71(15) . . . . ?
C24 N4 C25 C26 169.75(16) . . . . ?
C22 C21 C29 C34 41.5(3) . . . . ?
C22 C21 C29 C30 -142.86(19) . . . . ?
C22 C35 C40 C39 178.13(16) . . . . ?
C22 C35 C36 C37 -177.78(16) . . . . ?
C21 C22 C35 C40 -135.37(19) . . . . ?
C21 C22 C35 C36 45.1(2) . . . . ?
C21 C29 C34 C33 176.35(17) . . . . ?
C21 C29 C30 C31 -175.87(18) . . . . ?
C35 C22 C21 S7 -177.33(13) . . . . ?
C35 C22 C21 C29 8.9(3) . . . . ?
C35 C40 C39 C38 0.4(3) . . . . ?
C40 C35 C36 C37 2.7(2) . . . . ?
C40 C39 C38 C37 1.3(3) . . . . ?
C39 C38 C37 C36 -1.0(3) . . . . ?
C38 C37 C36 C35 -1.1(3) . . . . ?
C36 C35 C40 C39 -2.3(3) . . . . ?
C29 C34 C33 C32 -0.6(3) . . . . ?
C34 C29 C30 C31 -0.1(3) . . . . ?
C34 C33 C32 C31 0.1(3) . . . . ?
C33 C32 C31 C30 0.4(3) . . . . ?
C32 C31 C30 C29 -0.4(3) . . . . ?
C30 C29 C34 C33 0.6(3) . . . . ?
Ni1 S1 C8 C7 -11.66(13) . . . . ?
Ni1 S2 C3 C4 16.58(14) . . . . ?
Ni1 N1 C7 O1 -168.42(15) . . . . ?
Ni1 N1 C7 C8 10.1(2) . . . . ?
Ni1 N1 C6 C5 -13.3(2) . . . . ?
Ni1 N2 C5 C6 -28.5(2) . . . . ?
Ni1 N2 C4 O2 175.18(16) . . . . ?
Ni1 N2 C4 C3 -4.0(2) . . . . ?
Ni2 S1 C8 C7 -88.23(13) . . . . ?
Ni2 S2 C3 C4 92.18(14) . . . . ?
Ni2 S4 C2 C1 1.17(17) . . . . ?
Ni2 S4 C2 C15 179.02(12) . . . . ?
Ni2 S3 C1 C2 -7.67(16) . . . . ?
Ni2 S3 C1 C9 165.47(12) . . . . ?
S1 Ni1 N1 C7 -15.60(14) . . . . ?
S1 Ni1 N1 C6 -175.89(13) . . . . ?
S1 C8 C7 O1 -178.13(14) . . . . ?
S1 C8 C7 N1 3.3(2) . . . . ?
S2 Ni1 N1 C7 80.5(3) . . . . ?
S2 Ni1 N1 C6 -79.7(3) . . . . ?
S2 Ni1 N2 C5 -173.20(13) . . . . ?
S2 Ni1 N2 C4 13.46(15) . . . . ?
S4 C2 C1 S3 4.4(2) . . . . ?
S4 C2 C1 C9 -167.79(15) . . . . ?
S4 C2 C15 C20 47.7(2) . . . . ?
S4 C2 C15 C16 -129.19(17) . . . . ?
S3 C1 C9 C14 -148.27(17) . . . . ?
S3 C1 C9 C10 24.2(2) . . . . ?
O2 C4 C3 S2 170.18(15) . . . . ?
N1 Ni1 N2 C5 17.81(14) . . . . ?
N1 Ni1 N2 C4 -155.53(16) . . . . ?
N1 C6 C5 N2 25.5(2) . . . . ?
N2 Ni1 N1 C7 158.34(15) . . . . ?
N2 Ni1 N1 C6 -1.95(13) . . . . ?
N2 C4 C3 S2 -10.6(2) . . . . ?
C7 N1 C6 C5 -174.01(17) . . . . ?
C6 N1 C7 O1 -9.0(3) . . . . ?
C6 N1 C7 C8 169.52(16) . . . . ?
C5 N2 C4 O2 2.4(3) . . . . ?
C5 N2 C4 C3 -176.80(17) . . . . ?
C4 N2 C5 C6 144.92(18) . . . . ?
C2 C1 C9 C14 24.1(3) . . . . ?
C2 C1 C9 C10 -163.5(2) . . . . ?
C2 C15 C20 C19 -177.38(17) . . . . ?
C2 C15 C16 C17 177.73(19) . . . . ?
C1 C2 C15 C20 -134.7(2) . . . . ?
C1 C2 C15 C16 48.5(3) . . . . ?
C1 C9 C14 C13 172.0(2) . . . . ?
C1 C9 C10 C11 -171.68(19) . . . . ?
C15 C2 C1 S3 -173.17(15) . . . . ?
C15 C2 C1 C9 14.7(3) . . . . ?
C15 C20 C19 C18 0.2(3) . . . . ?
C20 C15 C16 C17 0.8(3) . . . . ?
C20 C19 C18 C17 -0.3(3) . . . . ?
C19 C18 C17 C16 0.6(3) . . . . ?
C18 C17 C16 C15 -0.9(3) . . . . ?
C16 C15 C20 C19 -0.4(3) . . . . ?
C9 C14 C13 C12 -0.7(4) . . . . ?
C14 C9 C10 C11 1.2(3) . . . . ?
C14 C13 C12 C11 1.7(4) . . . . ?
C13 C12 C11 C10 -1.2(3) . . . . ?
C12 C11 C10 C9 -0.2(3) . . . . ?
C10 C9 C14 C13 -0.7(3) . . . . ?
C41 N5 C43 C44 58.0(3) . . . . ?
C41 N5 C45 C46 -56.4(2) . . . . ?
C41 N5 C47 C48 -173.35(19) . . . . ?
C43 N5 C41 C42 61.4(2) . . . . ?
C43 N5 C45 C46 -177.51(19) . . . . ?
C43 N5 C47 C48 -51.6(2) . . . . ?
C45 N5 C41 C42 -55.9(2) . . . . ?
C45 N5 C43 C44 178.9(2) . . . . ?
C45 N5 C47 C48 65.5(2) . . . . ?
C47 N5 C41 C42 -176.85(18) . . . . ?
C47 N5 C43 C44 -60.4(3) . . . . ?
C47 N5 C45 C46 61.4(2) . . . . ?
C49 N6 C51 C52 -54.9(2) . . . . ?
C49 N6 C53 C54 33.8(3) . . . . ?
C49 N6 C53A C54A -173.5(8) . . . . ?
C49 N6 C55 C56 -66.3(2) . . . . ?
C51 N6 C49 C50 -52.5(2) . . . . ?
C51 N6 C53 C54 157.5(2) . . . . ?
C51 N6 C53A C54A -59.3(9) . . . . ?
C51 N6 C55 C56 173.35(17) . . . . ?
C53 N6 C49 C50 66.5(2) . . . . ?
C53 N6 C51 C52 177.2(2) . . . . ?
C53 N6 C55 C56 63.3(2) . . . . ?
C53A N6 C49 C50 65.7(4) . . . . ?
C53A N6 C51 C52 -155.4(4) . . . . ?
C53A N6 C55 C56 34.9(4) . . . . ?
C55 N6 C49 C50 -169.41(19) . . . . ?
C55 N6 C51 C52 62.8(2) . . . . ?
C55 N6 C53 C54 -89.8(2) . . . . ?
C55 N6 C53A C54A 75.6(8) . . . . ?
C57 N7 C59 C60 172.5(6) . . . . ?
C57 N7 C61 C62 -56.6(7) . . . . ?
C57 N7 C63 C64 -60.6(11) . . . . ?
C57A N7 C59 C60 171.3(6) . . . . ?
C57A N7 C61 C62 -65.3(7) . . . . ?
C57A N7 C63A C64A -47.4(13) . . . . ?
C59 N7 C57 C58 61.5(14) . . . . ?
C59 N7 C57A C58A 72.2(11) . . . . ?
C59 N7 C61 C62 58.1(2) . . . . ?
C59 N7 C63 C64 -171.1(8) . . . . ?
C59 N7 C63A C64A -175.0(9) . . . . ?
C61 N7 C57 C58 -178.9(10) . . . . ?
C61 N7 C57A C58A -165.8(7) . . . . ?
C61 N7 C59 C60 52.5(2) . . . . ?
C61 N7 C63 C64 65.9(11) . . . . ?
C61 N7 C63A C64A 65.7(11) . . . . ?
C63 N7 C57 C58 -50.8(15) . . . . ?
C63 N7 C59 C60 -72.7(7) . . . . ?
C63 N7 C61 C62 178.2(8) . . . . ?
C63A N7 C57A C58A -54.0(11) . . . . ?
C63A N7 C59 C60 -62.2(7) . . . . ?
C63A N7 C61 C62 177.3(7) . . . . ?
C65A N8 C67A C68A 58.3(5) . . . . ?
C65A N8 C69A C70A -136.7(8) . . . . ?
C65A N8 C71A C72A 65.5(6) . . . . ?
C67 N8 C69 C70 127.1(5) . . . . ?
C67 N8 C71 C72 -55.0(7) . . . . ?
C67 N8 C65 C66 53.5(5) . . . . ?
C69 N8 C67 C68 -179.1(4) . . . . ?
C69 N8 C71 C72 49.1(6) . . . . ?
C69 N8 C65 C66 -61.0(5) . . . . ?
C71 N8 C67 C68 -70.7(6) . . . . ?
C71 N8 C69 C70 16.8(5) . . . . ?
C71 N8 C65 C66 -179.6(4) . . . . ?
C65 N8 C67 C68 59.1(5) . . . . ?
C65 N8 C69 C70 -106.7(5) . . . . ?
C65 N8 C71 C72 172.1(5) . . . . ?
C67A N8 C65A C66A 54.8(5) . . . . ?
C67A N8 C69A C70A 110.3(8) . . . . ?
C67A N8 C71A C72A 178.0(5) . . . . ?
C69A N8 C65A C66A -66.5(4) . . . . ?
C69A N8 C67A C68A 168.4(4) . . . . ?
C69A N8 C71A C72A -41.9(7) . . . . ?
C71A N8 C65A C66A 174.0(5) . . . . ?
C71A N8 C67A C68A -51.6(7) . . . . ?
C71A N8 C69A C70A -28.9(10) . . . . ?
